data_4131011
loop_
_publ_author_name
'Hau, Sam C. K.'
'Yeung, Margaret C.-L.'
'Yam, Vivian W.-W.'
'Mak, Thomas C. W.'

_publ_section_title
;
 Assembly of Heterometallic Silver(I)-Copper(I) Alkyl-1,3-diynyl Clusters
 via Inner-Core Expansion.
;
_journal_issue 41
_journal_name_full 'Journal of the American Chemical Society'
_journal_page_first 13732
_journal_page_last 13739
_journal_paper_doi 10.1021/jacs.6b08674
_journal_volume 138
_journal_year 2016
_chemical_formula_sum 'C100 H88 Ag4 P4'
_chemical_formula_weight 1845.06
_space_group_IT_number 2
_space_group_name_Hall '-P 1'
_space_group_name_H-M_alt 'P -1'
_symmetry_cell_setting triclinic
_symmetry_space_group_name_H-M 'P -1'
_atom_sites_solution_hydrogens geom
_atom_sites_solution_primary direct
_atom_sites_solution_secondary difmap
_audit_creation_method SHELXL-97
_cell_angle_alpha 83.449(3)
_cell_angle_beta 81.184(3)
_cell_angle_gamma 74.146(3)
_cell_formula_units_Z 4
_cell_length_a 18.753(3)
_cell_length_b 22.105(4)
_cell_length_c 22.412(4)
_cell_measurement_temperature 173(2)
_cell_volume 8806(3)
_computing_cell_refinement SAINT(Bruker,2001)
_computing_data_collection APEX2(Bruker,2003)
_computing_data_reduction APEX2(Bruker,2003)
_computing_molecular_graphics DIAMOND
_computing_publication_material 'SHELXL-97 (Sheldrick, 1997)'
_computing_structure_refinement 'SHELXL-97 (Sheldrick, 1997)'
_computing_structure_solution 'SHELXS-97 (Sheldrick, 1997)'
_diffrn_ambient_temperature 173(2)
_diffrn_measured_fraction_theta_full 0.980
_diffrn_measured_fraction_theta_max 0.980
_diffrn_measurement_device_type 'Bruker APEX II CCD diffractometer'
_diffrn_measurement_method '\f and \w scan'
_diffrn_radiation_monochromator graphite
_diffrn_radiation_source 'fine-focus sealed tube'
_diffrn_radiation_type MoK\a
_diffrn_radiation_wavelength 0.71073
_diffrn_reflns_av_R_equivalents 0.0851
_diffrn_reflns_av_sigmaI/netI 0.0654
_diffrn_reflns_limit_h_max 22
_diffrn_reflns_limit_h_min -22
_diffrn_reflns_limit_k_max 26
_diffrn_reflns_limit_k_min -25
_diffrn_reflns_limit_l_max 26
_diffrn_reflns_limit_l_min -26
_diffrn_reflns_number 151812
_diffrn_reflns_theta_full 25.25
_diffrn_reflns_theta_max 25.25
_diffrn_reflns_theta_min 0.96
_exptl_absorpt_coefficient_mu 0.994
_exptl_absorpt_correction_T_max 0.7547
_exptl_absorpt_correction_T_min 0.6363
_exptl_absorpt_correction_type multi-scan
_exptl_crystal_colour colorless
_exptl_crystal_density_diffrn 1.392
_exptl_crystal_density_method 'not measured'
_exptl_crystal_description block
_exptl_crystal_F_000 3744
_exptl_crystal_size_max 0.50
_exptl_crystal_size_mid 0.40
_exptl_crystal_size_min 0.30
_refine_diff_density_max 5.318
_refine_diff_density_min -1.665
_refine_diff_density_rms 0.227
_refine_ls_extinction_method none
_refine_ls_goodness_of_fit_ref 1.104
_refine_ls_hydrogen_treatment constr
_refine_ls_matrix_type full
_refine_ls_number_parameters 1921
_refine_ls_number_reflns 31281
_refine_ls_number_restraints 0
_refine_ls_restrained_S_all 1.104
_refine_ls_R_factor_all 0.1256
_refine_ls_R_factor_gt 0.0901
_refine_ls_shift/su_max 0.001
_refine_ls_shift/su_mean 0.000
_refine_ls_structure_factor_coef Fsqd
_refine_ls_weighting_details 'calc w=1/[\s^2^(Fo^2^)+(0.1475P)^2^+95.6842P] where P=(Fo^2^+2Fc^2^)/3'
_refine_ls_weighting_scheme calc
_refine_ls_wR_factor_gt 0.2325
_refine_ls_wR_factor_ref 0.2944
_reflns_number_gt 22043
_reflns_number_total 31281
_reflns_threshold_expression >2sigma(I)
_cod_data_source_file ja6b08674_si_002.cif
_cod_data_source_block '[iPrC4Ag4](PPh3)4'
_cod_depositor_comments
;
The following automatic conversions were performed:

data item '_symmetry_cell_setting' value 'Triclinic' was changed to
'triclinic' in accordance with the
/home/saulius/struct/COD-crude-data/automatic-downloads/DataCite-retrospective/ACS/depositions/lib/dictionaries/cif_core.dic
dictionary named 'cif_core.dic' version 2.4.2 last updated on
2011-04-26.

Automatic conversion script
Id: cif_fix_values 6909 2019-04-08 15:41:33Z antanas 
;
_cod_original_sg_symbol_H-M P-1
_cod_database_code 4131011

loop_
_symmetry_equiv_pos_as_xyz
'x, y, z'
'-x, -y, -z'

loop_
_atom_site_label
_atom_site_type_symbol
_atom_site_fract_x
_atom_site_fract_y
_atom_site_fract_z
_atom_site_U_iso_or_equiv
_atom_site_adp_type
_atom_site_occupancy
_atom_site_symmetry_multiplicity
_atom_site_calc_flag
_atom_site_refinement_flags
Ag1 Ag 0.83664(4) 0.51828(3) 0.71365(3) 0.02502(17) Uani 1 1 d .
Ag2 Ag 0.95183(4) 0.58999(3) 0.68526(3) 0.02755(17) Uani 1 1 d .
Ag3 Ag 0.89875(4) 0.55731(3) 0.81279(3) 0.02766(17) Uani 1 1 d .
Ag4 Ag 1.00945(4) 0.63428(3) 0.78471(3) 0.02619(17) Uani 1 1 d .
Ag5 Ag 0.48695(4) 0.87243(3) 0.32194(3) 0.02496(17) Uani 1 1 d .
Ag6 Ag 0.55084(4) 0.91033(3) 0.19836(3) 0.02761(17) Uani 1 1 d .
Ag7 Ag 0.59778(4) 0.94678(3) 0.30573(3) 0.02663(17) Uani 1 1 d .
Ag8 Ag 0.66833(4) 0.97824(3) 0.18110(3) 0.02680(17) Uani 1 1 d .
P1 P 0.73685(14) 0.57667(11) 0.65028(10) 0.0288(5) Uani 1 1 d .
P2 P 0.84724(13) 0.40495(10) 0.74959(10) 0.0273(5) Uani 1 1 d .
P3 P 0.95200(14) 0.72541(11) 0.84968(10) 0.0287(5) Uani 1 1 d .
P4 P 1.14710(13) 0.61036(11) 0.74799(11) 0.0296(5) Uani 1 1 d .
P5 P 0.53212(14) 0.78432(11) 0.39871(11) 0.0299(5) Uani 1 1 d .
P6 P 0.35113(13) 0.90274(10) 0.30851(10) 0.0257(5) Uani 1 1 d .
P7 P 0.77081(14) 0.91368(12) 0.11042(11) 0.0325(5) Uani 1 1 d .
P8 P 0.66650(14) 1.09107(11) 0.18794(11) 0.0290(5) Uani 1 1 d .
C1 C 0.9567(5) 0.5048(5) 0.6532(4) 0.032(2) Uani 1 1 d .
C2 C 0.9808(5) 0.4633(5) 0.6177(5) 0.036(2) Uani 1 1 d .
C3 C 1.0034(6) 0.4200(5) 0.5740(5) 0.044(3) Uani 1 1 d .
C4 C 1.0208(7) 0.3848(6) 0.5330(6) 0.057(3) Uani 1 1 d .
C5 C 1.0374(8) 0.3468(6) 0.4795(6) 0.065(4) Uani 1 1 d .
H5A H 1.0475 0.3752 0.4429 0.078 Uiso 1 1 calc R
C6 C 1.0979(10) 0.2941(6) 0.4793(6) 0.091(6) Uani 1 1 d .
H6A H 1.1429 0.3068 0.4836 0.137 Uiso 1 1 calc R
H6B H 1.1052 0.2743 0.4411 0.137 Uiso 1 1 calc R
H6C H 1.0883 0.2639 0.5132 0.137 Uiso 1 1 calc R
C7 C 0.9704(9) 0.3261(9) 0.4720(7) 0.091(6) Uani 1 1 d .
H7A H 0.9813 0.3016 0.4364 0.136 Uiso 1 1 calc R
H7B H 0.9284 0.3632 0.4665 0.136 Uiso 1 1 calc R
H7C H 0.9573 0.2999 0.5081 0.136 Uiso 1 1 calc R
C8 C 0.7857(5) 0.5701(4) 0.8047(4) 0.029(2) Uani 1 1 d .
C9 C 0.7214(5) 0.5825(4) 0.8271(4) 0.030(2) Uani 1 1 d .
C10 C 0.6478(6) 0.5959(5) 0.8540(5) 0.043(2) Uani 1 1 d .
C11 C 0.5859(7) 0.6078(6) 0.8794(6) 0.057(3) Uani 1 1 d .
C12 C 0.5085(9) 0.6236(8) 0.9102(8) 0.092(6) Uani 1 1 d .
H12A H 0.4754 0.6434 0.8784 0.110 Uiso 1 1 calc R
C13 C 0.4971(10) 0.6729(10) 0.9560(9) 0.112(7) Uani 1 1 d .
H13A H 0.4451 0.6829 0.9753 0.167 Uiso 1 1 calc R
H13B H 0.5083 0.7113 0.9351 0.167 Uiso 1 1 calc R
H13C H 0.5306 0.6561 0.9870 0.167 Uiso 1 1 calc R
C14 C 0.4859(13) 0.5677(11) 0.9364(14) 0.179(15) Uani 1 1 d .
H14A H 0.4939 0.5381 0.9052 0.269 Uiso 1 1 calc R
H14B H 0.4329 0.5795 0.9528 0.269 Uiso 1 1 calc R
H14C H 0.5158 0.5477 0.9691 0.269 Uiso 1 1 calc R
C15 C 0.9518(5) 0.6827(5) 0.6961(4) 0.034(2) Uani 1 1 d .
C16 C 0.9463(5) 0.7360(4) 0.6763(4) 0.0296(19) Uani 1 1 d .
C17 C 0.9427(5) 0.7968(5) 0.6514(5) 0.035(2) Uani 1 1 d .
C18 C 0.9397(6) 0.8489(5) 0.6277(5) 0.044(3) Uani 1 1 d .
C19 C 0.9332(7) 0.9136(5) 0.6005(6) 0.058(3) Uani 1 1 d .
H19A H 0.9059 0.9419 0.6330 0.070 Uiso 1 1 calc R
C20 C 0.8850(10) 0.9277(8) 0.5518(7) 0.084(5) Uani 1 1 d .
H20A H 0.8375 0.9175 0.5671 0.126 Uiso 1 1 calc R
H20B H 0.9100 0.9024 0.5177 0.126 Uiso 1 1 calc R
H20C H 0.8754 0.9726 0.5382 0.126 Uiso 1 1 calc R
C21 C 1.0079(9) 0.9280(9) 0.5838(10) 0.109(7) Uani 1 1 d .
H21A H 1.0355 0.9173 0.6189 0.163 Uiso 1 1 calc R
H21B H 1.0005 0.9729 0.5712 0.163 Uiso 1 1 calc R
H21C H 1.0363 0.9030 0.5504 0.163 Uiso 1 1 calc R
C22 C 1.0010(6) 0.5395(4) 0.8455(5) 0.036(2) Uani 1 1 d .
C23 C 1.0443(5) 0.5148(4) 0.8818(4) 0.032(2) Uani 1 1 d .
C24 C 1.0908(6) 0.4914(5) 0.9262(5) 0.046(3) Uani 1 1 d .
C25 C 1.1274(8) 0.4738(6) 0.9676(6) 0.056(3) Uani 1 1 d .
C26 C 1.1688(8) 0.4563(6) 1.0207(6) 0.063(3) Uani 1 1 d .
H26A H 1.1297 0.4573 1.0566 0.075 Uiso 1 1 calc R
C27 C 1.2166(9) 0.3920(6) 1.0227(6) 0.069(4) Uani 1 1 d .
H27A H 1.1872 0.3626 1.0187 0.104 Uiso 1 1 calc R
H27B H 1.2371 0.3819 1.0614 0.104 Uiso 1 1 calc R
H27C H 1.2576 0.3884 0.9893 0.104 Uiso 1 1 calc R
C28 C 1.2050(12) 0.5075(8) 1.0277(8) 0.105(7) Uani 1 1 d .
H28A H 1.1679 0.5484 1.0265 0.158 Uiso 1 1 calc R
H28B H 1.2458 0.5078 0.9947 0.158 Uiso 1 1 calc R
H28C H 1.2251 0.4997 1.0666 0.158 Uiso 1 1 calc R
C29 C 0.6434(5) 0.5697(5) 0.6841(4) 0.035(2) Uani 1 1 d .
C30 C 0.6329(6) 0.5100(5) 0.6972(5) 0.046(3) Uani 1 1 d .
H30A H 0.6728 0.4744 0.6867 0.055 Uiso 1 1 calc R
C31 C 0.5652(9) 0.5012(7) 0.7257(6) 0.068(4) Uani 1 1 d .
H31A H 0.5586 0.4598 0.7344 0.081 Uiso 1 1 calc R
C32 C 0.5059(9) 0.5541(8) 0.7414(6) 0.075(4) Uani 1 1 d .
H32A H 0.4589 0.5485 0.7600 0.090 Uiso 1 1 calc R
C33 C 0.5161(8) 0.6136(7) 0.7300(6) 0.069(4) Uani 1 1 d .
H33A H 0.4769 0.6492 0.7419 0.083 Uiso 1 1 calc R
C34 C 0.5848(7) 0.6215(6) 0.7006(5) 0.053(3) Uani 1 1 d .
H34A H 0.5915 0.6628 0.6918 0.064 Uiso 1 1 calc R
C35 C 0.7253(5) 0.6616(4) 0.6371(4) 0.033(2) Uani 1 1 d .
C36 C 0.7624(5) 0.6901(4) 0.6697(4) 0.033(2) Uani 1 1 d .
H36A H 0.7931 0.6653 0.6983 0.039 Uiso 1 1 calc R
C37 C 0.7549(6) 0.7547(5) 0.6609(5) 0.045(3) Uani 1 1 d .
H37A H 0.7816 0.7737 0.6827 0.054 Uiso 1 1 calc R
C38 C 0.7087(6) 0.7914(5) 0.6204(5) 0.046(3) Uani 1 1 d .
H38A H 0.7027 0.8356 0.6149 0.056 Uiso 1 1 calc R
C39 C 0.6715(6) 0.7630(5) 0.5882(5) 0.050(3) Uani 1 1 d .
H39A H 0.6401 0.7878 0.5600 0.060 Uiso 1 1 calc R
C40 C 0.6794(6) 0.6987(5) 0.5965(4) 0.039(2) Uani 1 1 d .
H40A H 0.6532 0.6797 0.5742 0.047 Uiso 1 1 calc R
C41 C 0.7477(6) 0.5505(4) 0.5737(4) 0.036(2) Uani 1 1 d .
C42 C 0.8195(6) 0.5364(5) 0.5429(4) 0.040(2) Uani 1 1 d .
H42A H 0.8602 0.5411 0.5609 0.048 Uiso 1 1 calc R
C43 C 0.8311(9) 0.5154(6) 0.4853(5) 0.062(4) Uani 1 1 d .
H43A H 0.8803 0.5059 0.4643 0.074 Uiso 1 1 calc R
C44 C 0.7743(10) 0.5080(7) 0.4579(5) 0.069(4) Uani 1 1 d .
H44A H 0.7836 0.4937 0.4183 0.083 Uiso 1 1 calc R
C45 C 0.7032(11) 0.5216(9) 0.4889(6) 0.089(5) Uani 1 1 d .
H45A H 0.6634 0.5157 0.4707 0.106 Uiso 1 1 calc R
C46 C 0.6884(7) 0.5438(7) 0.5462(5) 0.057(3) Uani 1 1 d .
H46A H 0.6387 0.5542 0.5664 0.069 Uiso 1 1 calc R
C47 C 0.8243(5) 0.3578(4) 0.6966(4) 0.031(2) Uani 1 1 d .
C48 C 0.8267(5) 0.3802(5) 0.6363(4) 0.034(2) Uani 1 1 d .
H48A H 0.8362 0.4201 0.6240 0.041 Uiso 1 1 calc R
C49 C 0.8150(7) 0.3435(6) 0.5935(5) 0.049(3) Uani 1 1 d .
H49A H 0.8164 0.3588 0.5521 0.059 Uiso 1 1 calc R
C50 C 0.8013(7) 0.2855(6) 0.6109(5) 0.051(3) Uani 1 1 d .
H50A H 0.7948 0.2603 0.5816 0.062 Uiso 1 1 calc R
C51 C 0.7972(7) 0.2642(6) 0.6722(5) 0.052(3) Uani 1 1 d .
H51A H 0.7873 0.2245 0.6848 0.063 Uiso 1 1 calc R
C52 C 0.8075(6) 0.3005(4) 0.7143(5) 0.040(2) Uani 1 1 d .
H52A H 0.8031 0.2863 0.7560 0.048 Uiso 1 1 calc R
C53 C 0.7946(5) 0.3872(4) 0.8219(4) 0.0289(19) Uani 1 1 d .
C54 C 0.7247(6) 0.4262(5) 0.8376(5) 0.041(2) Uani 1 1 d .
H54A H 0.7046 0.4607 0.8105 0.049 Uiso 1 1 calc R
C55 C 0.6827(6) 0.4152(6) 0.8938(5) 0.052(3) Uani 1 1 d .
H55A H 0.6348 0.4425 0.9048 0.063 Uiso 1 1 calc R
C56 C 0.7122(7) 0.3644(6) 0.9325(5) 0.056(3) Uani 1 1 d .
H56A H 0.6837 0.3561 0.9700 0.067 Uiso 1 1 calc R
C57 C 0.7824(8) 0.3257(6) 0.9174(5) 0.059(3) Uani 1 1 d .
H57A H 0.8031 0.2921 0.9451 0.070 Uiso 1 1 calc R
C58 C 0.8223(6) 0.3355(5) 0.8625(4) 0.039(2) Uani 1 1 d .
H58A H 0.8695 0.3071 0.8515 0.047 Uiso 1 1 calc R
C59 C 0.9430(5) 0.3636(4) 0.7608(4) 0.0279(19) Uani 1 1 d .
C60 C 0.9787(6) 0.3885(5) 0.7986(5) 0.038(2) Uani 1 1 d .
H60A H 0.9526 0.4260 0.8175 0.046 Uiso 1 1 calc R
C61 C 1.0514(6) 0.3595(5) 0.8090(5) 0.041(2) Uani 1 1 d .
H61A H 1.0747 0.3770 0.8350 0.049 Uiso 1 1 calc R
C62 C 1.0903(6) 0.3049(5) 0.7814(6) 0.050(3) Uani 1 1 d .
H62A H 1.1403 0.2848 0.7884 0.060 Uiso 1 1 calc R
C63 C 1.0562(6) 0.2805(6) 0.7445(7) 0.060(3) Uani 1 1 d .
H63A H 1.0826 0.2427 0.7262 0.072 Uiso 1 1 calc R
C64 C 0.9824(6) 0.3100(5) 0.7325(6) 0.051(3) Uani 1 1 d .
H64A H 0.9601 0.2931 0.7053 0.061 Uiso 1 1 calc R
C65 C 0.9746(6) 0.7985(5) 0.8171(4) 0.038(2) Uani 1 1 d .
C66 C 1.0503(6) 0.7980(5) 0.8072(5) 0.042(2) Uani 1 1 d .
H66A H 1.0869 0.7608 0.8181 0.050 Uiso 1 1 calc R
C67 C 1.0724(7) 0.8508(6) 0.7819(6) 0.058(3) Uani 1 1 d .
H67A H 1.1239 0.8500 0.7748 0.070 Uiso 1 1 calc R
C68 C 1.0178(8) 0.9059(6) 0.7667(6) 0.062(3) Uani 1 1 d .
H68A H 1.0323 0.9430 0.7502 0.074 Uiso 1 1 calc R
C69 C 0.9441(8) 0.9061(5) 0.7757(6) 0.057(3) Uani 1 1 d .
H69A H 0.9073 0.9430 0.7648 0.068 Uiso 1 1 calc R
C70 C 0.9232(7) 0.8524(5) 0.8009(5) 0.045(3) Uani 1 1 d .
H70A H 0.8718 0.8530 0.8069 0.055 Uiso 1 1 calc R
C71 C 0.8501(5) 0.7467(4) 0.8655(4) 0.032(2) Uani 1 1 d .
C72 C 0.8079(5) 0.7197(4) 0.8354(4) 0.033(2) Uani 1 1 d .
H72A H 0.8326 0.6911 0.8057 0.040 Uiso 1 1 calc R
C73 C 0.7316(6) 0.7337(4) 0.8480(5) 0.041(2) Uani 1 1 d .
H73A H 0.7041 0.7139 0.8278 0.049 Uiso 1 1 calc R
C74 C 0.6944(6) 0.7765(5) 0.8899(5) 0.046(3) Uani 1 1 d .
H74A H 0.6415 0.7857 0.8985 0.055 Uiso 1 1 calc R
C75 C 0.7341(5) 0.8065(4) 0.9201(4) 0.0282(19) Uani 1 1 d .
H75A H 0.7085 0.8372 0.9478 0.034 Uiso 1 1 calc R
C76 C 0.8118(6) 0.7903(5) 0.9084(5) 0.044(3) Uani 1 1 d .
H76A H 0.8395 0.8089 0.9297 0.053 Uiso 1 1 calc R
C77 C 0.9806(6) 0.7159(5) 0.9252(4) 0.037(2) Uani 1 1 d .
C78 C 0.9978(6) 0.7642(6) 0.9529(4) 0.044(3) Uani 1 1 d .
H78A H 0.9944 0.8045 0.9321 0.052 Uiso 1 1 calc R
C79 C 1.0194(7) 0.7521(8) 1.0105(6) 0.068(4) Uani 1 1 d .
H79A H 1.0302 0.7845 1.0292 0.082 Uiso 1 1 calc R
C80 C 1.0253(8) 0.6930(9) 1.0408(6) 0.074(4) Uani 1 1 d .
H80A H 1.0412 0.6852 1.0799 0.089 Uiso 1 1 calc R
C81 C 1.0091(7) 0.6463(7) 1.0159(5) 0.058(3) Uani 1 1 d .
H81A H 1.0124 0.6064 1.0379 0.069 Uiso 1 1 calc R
C82 C 0.9869(6) 0.6566(6) 0.9568(5) 0.047(3) Uani 1 1 d .
H82A H 0.9764 0.6236 0.9389 0.056 Uiso 1 1 calc R
C83 C 1.2026(5) 0.6317(4) 0.7995(4) 0.031(2) Uani 1 1 d .
C84 C 1.1803(7) 0.6238(5) 0.8611(5) 0.045(3) Uani 1 1 d .
H84A H 1.1396 0.6059 0.8752 0.054 Uiso 1 1 calc R
C85 C 1.2167(8) 0.6415(7) 0.9013(6) 0.064(4) Uani 1 1 d .
H85A H 1.2000 0.6368 0.9433 0.077 Uiso 1 1 calc R
C86 C 1.2759(9) 0.6658(7) 0.8830(6) 0.070(4) Uani 1 1 d .
H86A H 1.3014 0.6771 0.9118 0.084 Uiso 1 1 calc R
C87 C 1.2986(8) 0.6739(8) 0.8218(7) 0.077(4) Uani 1 1 d .
H87A H 1.3394 0.6919 0.8080 0.093 Uiso 1 1 calc R
C88 C 1.2618(7) 0.6558(6) 0.7802(5) 0.057(3) Uani 1 1 d .
H88A H 1.2783 0.6605 0.7381 0.069 Uiso 1 1 calc R
C89 C 1.1893(6) 0.5270(4) 0.7368(4) 0.035(2) Uani 1 1 d .
C90 C 1.1482(6) 0.4943(5) 0.7146(5) 0.045(3) Uani 1 1 d .
H90A H 1.0983 0.5149 0.7078 0.054 Uiso 1 1 calc R
C91 C 1.1775(7) 0.4318(5) 0.7016(5) 0.052(3) Uani 1 1 d .
H91A H 1.1489 0.4108 0.6840 0.062 Uiso 1 1 calc R
C92 C 1.2471(8) 0.4011(6) 0.7141(6) 0.059(3) Uani 1 1 d .
H92A H 1.2666 0.3576 0.7076 0.071 Uiso 1 1 calc R
C93 C 1.2900(9) 0.4334(6) 0.7365(8) 0.082(5) Uani 1 1 d .
H93A H 1.3395 0.4121 0.7439 0.098 Uiso 1 1 calc R
C94 C 1.2619(7) 0.4962(6) 0.7480(7) 0.066(4) Uani 1 1 d .
H94A H 1.2915 0.5179 0.7634 0.079 Uiso 1 1 calc R
C95 C 1.1739(6) 0.6504(5) 0.6752(4) 0.036(2) Uani 1 1 d .
C96 C 1.1327(6) 0.7120(5) 0.6613(5) 0.041(2) Uani 1 1 d .
H96A H 1.0921 0.7315 0.6896 0.049 Uiso 1 1 calc R
C97 C 1.1494(7) 0.7445(6) 0.6085(5) 0.053(3) Uani 1 1 d .
H97A H 1.1211 0.7865 0.6001 0.063 Uiso 1 1 calc R
C98 C 1.2085(9) 0.7157(8) 0.5665(6) 0.070(4) Uani 1 1 d .
H98A H 1.2204 0.7382 0.5293 0.084 Uiso 1 1 calc R
C99 C 1.2495(10) 0.6551(8) 0.5790(6) 0.081(5) Uani 1 1 d .
H99A H 1.2899 0.6364 0.5501 0.097 Uiso 1 1 calc R
C100 C 1.2336(7) 0.6203(7) 0.6329(6) 0.062(3) Uani 1 1 d .
H10A H 1.2616 0.5781 0.6409 0.074 Uiso 1 1 calc R
C101 C 0.5421(5) 0.8205(4) 0.2333(4) 0.031(2) Uani 1 1 d .
C102 C 0.5450(5) 0.7677(5) 0.2225(4) 0.031(2) Uani 1 1 d .
C103 C 0.5496(6) 0.7085(5) 0.2049(4) 0.037(2) Uani 1 1 d .
C104 C 0.5526(6) 0.6588(5) 0.1876(5) 0.042(2) Uani 1 1 d .
C105 C 0.5558(8) 0.5986(6) 0.1640(7) 0.066(4) Uani 1 1 d .
H10B H 0.5604 0.5655 0.1986 0.079 Uiso 1 1 calc R
C106 C 0.4845(9) 0.6027(9) 0.1389(9) 0.100(6) Uani 1 1 d .
H10C H 0.4420 0.6137 0.1707 0.149 Uiso 1 1 calc R
H10D H 0.4866 0.5619 0.1246 0.149 Uiso 1 1 calc R
H10E H 0.4783 0.6352 0.1051 0.149 Uiso 1 1 calc R
C107 C 0.6245(10) 0.5797(8) 0.1176(8) 0.100(6) Uani 1 1 d .
H10F H 0.6695 0.5767 0.1362 0.150 Uiso 1 1 calc R
H10G H 0.6214 0.6115 0.0832 0.150 Uiso 1 1 calc R
H10H H 0.6271 0.5387 0.1035 0.150 Uiso 1 1 calc R
C108 C 0.4926(6) 0.9719(5) 0.3557(4) 0.036(2) Uani 1 1 d .
C109 C 0.4445(6) 0.9993(5) 0.3935(4) 0.037(2) Uani 1 1 d .
C110 C 0.3950(7) 1.0260(5) 0.4415(6) 0.052(3) Uani 1 1 d .
C111 C 0.3572(9) 1.0476(7) 0.4861(6) 0.071(4) Uani 1 1 d .
C112 C 0.3133(9) 1.0689(8) 0.5455(7) 0.080(4) Uani 1 1 d .
H11A H 0.3498 1.0700 0.5733 0.096 Uiso 1 1 calc R
C113 C 0.2727(12) 1.0190(8) 0.5726(8) 0.111(8) Uani 1 1 d .
H11B H 0.2441 1.0314 0.6117 0.167 Uiso 1 1 calc R
H11C H 0.3093 0.9783 0.5785 0.167 Uiso 1 1 calc R
H11D H 0.2386 1.0151 0.5450 0.167 Uiso 1 1 calc R
C114 C 0.2651(11) 1.1297(8) 0.5396(7) 0.101(6) Uani 1 1 d .
H11E H 0.2942 1.1598 0.5229 0.151 Uiso 1 1 calc R
H11F H 0.2386 1.1417 0.5795 0.151 Uiso 1 1 calc R
H11G H 0.2287 1.1301 0.5124 0.151 Uiso 1 1 calc R
C115 C 0.5518(6) 0.9922(5) 0.1424(4) 0.036(2) Uani 1 1 d .
C116 C 0.5300(5) 1.0305(5) 0.1012(4) 0.034(2) Uani 1 1 d .
C117 C 0.5110(6) 1.0717(5) 0.0526(5) 0.045(3) Uani 1 1 d .
C118 C 0.4951(7) 1.1047(6) 0.0070(6) 0.059(3) Uani 1 1 d .
C119 C 0.4856(8) 1.1421(6) -0.0517(6) 0.064(4) Uani 1 1 d .
H11H H 0.4730 1.1135 -0.0777 0.076 Uiso 1 1 calc R
C120 C 0.4202(10) 1.1963(9) -0.0479(6) 0.112(8) Uani 1 1 d .
H12B H 0.4159 1.2190 -0.0879 0.168 Uiso 1 1 calc R
H12C H 0.4255 1.2245 -0.0191 0.168 Uiso 1 1 calc R
H12D H 0.3751 1.1816 -0.0340 0.168 Uiso 1 1 calc R
C121 C 0.5551(9) 1.1535(13) -0.0829(9) 0.152(12) Uani 1 1 d .
H12E H 0.5459 1.1776 -0.1217 0.227 Uiso 1 1 calc R
H12F H 0.5918 1.1131 -0.0901 0.227 Uiso 1 1 calc R
H12G H 0.5744 1.1774 -0.0579 0.227 Uiso 1 1 calc R
C122 C 0.7114(5) 0.9240(4) 0.2733(4) 0.0292(19) Uani 1 1 d .
C123 C 0.7762(5) 0.9069(5) 0.2813(4) 0.032(2) Uani 1 1 d .
C124 C 0.8494(6) 0.8897(4) 0.2925(5) 0.037(2) Uani 1 1 d .
C125 C 0.9136(6) 0.8760(5) 0.3042(5) 0.045(3) Uani 1 1 d .
C126 C 0.9902(7) 0.8577(6) 0.3183(6) 0.058(3) Uani 1 1 d .
H12H H 1.0209 0.8289 0.2872 0.069 Uiso 1 1 calc R
C127 C 0.9933(8) 0.8191(7) 0.3812(7) 0.079(4) Uani 1 1 d .
H12I H 0.9725 0.7830 0.3807 0.119 Uiso 1 1 calc R
H12J H 0.9640 0.8461 0.4129 0.119 Uiso 1 1 calc R
H12K H 1.0453 0.8039 0.3894 0.119 Uiso 1 1 calc R
C128 C 1.0217(10) 0.9141(8) 0.3137(10) 0.101(6) Uani 1 1 d .
H12L H 1.0186 0.9356 0.2730 0.151 Uiso 1 1 calc R
H12M H 1.0741 0.9002 0.3211 0.151 Uiso 1 1 calc R
H12N H 0.9930 0.9432 0.3438 0.151 Uiso 1 1 calc R
C129 C 0.6335(6) 0.7519(4) 0.3928(4) 0.034(2) Uani 1 1 d .
C130 C 0.6773(5) 0.7756(4) 0.3471(5) 0.035(2) Uani 1 1 d .
H13D H 0.6549 0.8070 0.3180 0.043 Uiso 1 1 calc R
C131 C 0.7557(6) 0.7538(5) 0.3427(6) 0.046(3) Uani 1 1 d .
H13E H 0.7865 0.7715 0.3118 0.056 Uiso 1 1 calc R
C132 C 0.7872(6) 0.7066(5) 0.3839(5) 0.048(3) Uani 1 1 d .
H13F H 0.8400 0.6903 0.3801 0.058 Uiso 1 1 calc R
C133 C 0.7439(7) 0.6830(6) 0.4298(5) 0.054(3) Uani 1 1 d .
H13G H 0.7664 0.6514 0.4585 0.065 Uiso 1 1 calc R
C134 C 0.6671(6) 0.7050(5) 0.4347(5) 0.045(3) Uani 1 1 d .
H13H H 0.6369 0.6882 0.4667 0.054 Uiso 1 1 calc R
C135 C 0.4961(7) 0.7171(5) 0.3913(5) 0.045(3) Uani 1 1 d .
C136 C 0.4215(7) 0.7207(6) 0.4064(8) 0.071(4) Uani 1 1 d .
H13I H 0.3893 0.7579 0.4226 0.085 Uiso 1 1 calc R
C137 C 0.3919(12) 0.6722(9) 0.3987(11) 0.112(8) Uani 1 1 d .
H13J H 0.3400 0.6760 0.4103 0.135 Uiso 1 1 calc R
C138 C 0.4358(16) 0.6192(12) 0.3749(9) 0.123(9) Uani 1 1 d .
H13K H 0.4164 0.5845 0.3713 0.148 Uiso 1 1 calc R
C139 C 0.5078(15) 0.6172(11) 0.3564(10) 0.137(10) Uani 1 1 d .
H13L H 0.5381 0.5819 0.3360 0.165 Uiso 1 1 calc R
C140 C 0.5401(10) 0.6638(8) 0.3655(7) 0.090(6) Uani 1 1 d .
H14D H 0.5921 0.6591 0.3542 0.108 Uiso 1 1 calc R
C141 C 0.5034(6) 0.7991(5) 0.4785(4) 0.037(2) Uani 1 1 d .
C142 C 0.5006(6) 0.8590(5) 0.4945(5) 0.041(2) Uani 1 1 d .
H14E H 0.5136 0.8894 0.4644 0.049 Uiso 1 1 calc R
C143 C 0.4786(7) 0.8747(7) 0.5547(6) 0.060(3) Uani 1 1 d .
H14F H 0.4757 0.9158 0.5653 0.072 Uiso 1 1 calc R
C144 C 0.4615(8) 0.8303(8) 0.5979(5) 0.066(4) Uani 1 1 d .
H14G H 0.4456 0.8413 0.6385 0.079 Uiso 1 1 calc R
C145 C 0.4669(8) 0.7702(8) 0.5839(6) 0.072(4) Uani 1 1 d .
H14H H 0.4578 0.7392 0.6150 0.086 Uiso 1 1 calc R
C146 C 0.4860(7) 0.7547(6) 0.5237(5) 0.054(3) Uani 1 1 d .
H14I H 0.4870 0.7139 0.5136 0.065 Uiso 1 1 calc R
C147 C 0.2891(5) 0.8943(4) 0.3787(4) 0.0282(19) Uani 1 1 d .
C148 C 0.2163(6) 0.8910(5) 0.3792(5) 0.040(2) Uani 1 1 d .
H14J H 0.1968 0.8931 0.3421 0.048 Uiso 1 1 calc R
C149 C 0.1716(6) 0.8846(5) 0.4341(5) 0.046(3) Uani 1 1 d .
H14K H 0.1215 0.8828 0.4343 0.055 Uiso 1 1 calc R
C150 C 0.2003(6) 0.8807(6) 0.4885(5) 0.049(3) Uani 1 1 d .
H15A H 0.1703 0.8753 0.5259 0.058 Uiso 1 1 calc R
C151 C 0.2725(6) 0.8849(5) 0.4880(5) 0.045(3) Uani 1 1 d .
H15B H 0.2925 0.8823 0.5249 0.054 Uiso 1 1 calc R
C152 C 0.3151(6) 0.8927(5) 0.4338(4) 0.036(2) Uani 1 1 d .
H15C H 0.3640 0.8971 0.4339 0.043 Uiso 1 1 calc R
C153 C 0.3210(4) 0.8613(3) 0.2544(3) 0.031(2) Uani 1 1 d G
C154 C 0.3572(3) 0.7979(3) 0.2492(3) 0.043(2) Uani 1 1 d G
H15D H 0.3951 0.7774 0.2739 0.051 Uiso 1 1 calc R
C155 C 0.3381(4) 0.7646(3) 0.2078(4) 0.058(4) Uani 1 1 d G
H15E H 0.3629 0.7213 0.2042 0.070 Uiso 1 1 calc R
C156 C 0.2828(5) 0.7947(4) 0.1717(3) 0.069(4) Uani 1 1 d G
H15F H 0.2698 0.7719 0.1434 0.082 Uiso 1 1 calc R
C157 C 0.2466(4) 0.8581(4) 0.1769(3) 0.069(4) Uani 1 1 d G
H15G H 0.2088 0.8786 0.1522 0.082 Uiso 1 1 calc R
C158 C 0.2657(4) 0.8914(3) 0.2182(3) 0.050(3) Uani 1 1 d G
H15H H 0.2410 0.9347 0.2218 0.061 Uiso 1 1 calc R
C159 C 0.3197(5) 0.9849(4) 0.2813(4) 0.0288(19) Uani 1 1 d .
C160 C 0.3589(6) 1.0060(5) 0.2294(5) 0.042(2) Uani 1 1 d .
H16A H 0.3998 0.9774 0.2084 0.051 Uiso 1 1 calc R
C161 C 0.3383(6) 1.0695(4) 0.2078(5) 0.040(2) Uani 1 1 d .
H16B H 0.3659 1.0835 0.1723 0.049 Uiso 1 1 calc R
C162 C 0.2794(6) 1.1120(5) 0.2367(5) 0.042(2) Uani 1 1 d .
H16C H 0.2654 1.1549 0.2215 0.051 Uiso 1 1 calc R
C163 C 0.2414(7) 1.0907(5) 0.2879(6) 0.057(3) Uani 1 1 d .
H16D H 0.2001 1.1193 0.3085 0.069 Uiso 1 1 calc R
C164 C 0.2616(6) 1.0279(5) 0.3107(5) 0.048(3) Uani 1 1 d .
H16E H 0.2349 1.0147 0.3471 0.058 Uiso 1 1 calc R
C165 C 0.7690(6) 0.9376(5) 0.0292(4) 0.041(2) Uani 1 1 d .
C166 C 0.7006(7) 0.9545(5) 0.0078(5) 0.045(3) Uani 1 1 d .
H16F H 0.6570 0.9541 0.0355 0.054 Uiso 1 1 calc R
C167 C 0.6936(9) 0.9720(6) -0.0528(6) 0.065(4) Uani 1 1 d .
H16G H 0.6460 0.9828 -0.0668 0.078 Uiso 1 1 calc R
C168 C 0.7585(10) 0.9732(6) -0.0930(6) 0.070(4) Uani 1 1 d .
H16H H 0.7549 0.9856 -0.1347 0.084 Uiso 1 1 calc R
C169 C 0.8288(11) 0.9563(7) -0.0722(6) 0.078(5) Uani 1 1 d .
H16I H 0.8725 0.9566 -0.0999 0.093 Uiso 1 1 calc R
C170 C 0.8344(7) 0.9392(6) -0.0116(5) 0.056(3) Uani 1 1 d .
H17A H 0.8818 0.9285 0.0027 0.067 Uiso 1 1 calc R
C171 C 0.7737(6) 0.8297(5) 0.1140(4) 0.036(2) Uani 1 1 d .
C172 C 0.7319(6) 0.8039(4) 0.1615(5) 0.038(2) Uani 1 1 d .
H17B H 0.7042 0.8293 0.1930 0.046 Uiso 1 1 calc R
C173 C 0.7300(6) 0.7418(5) 0.1635(5) 0.044(3) Uani 1 1 d .
H17C H 0.6993 0.7250 0.1951 0.053 Uiso 1 1 calc R
C174 C 0.7739(6) 0.7033(5) 0.1183(6) 0.048(3) Uani 1 1 d .
H17D H 0.7728 0.6604 0.1209 0.058 Uiso 1 1 calc R
C175 C 0.8174(6) 0.7245(6) 0.0713(5) 0.050(3) Uani 1 1 d .
H17E H 0.8472 0.6977 0.0416 0.060 Uiso 1 1 calc R
C176 C 0.8161(6) 0.7911(5) 0.0689(5) 0.046(3) Uani 1 1 d .
H17F H 0.8445 0.8085 0.0360 0.055 Uiso 1 1 calc R
C177 C 0.8648(3) 0.9156(3) 0.1221(3) 0.043(2) Uani 1 1 d G
C178 C 0.8798(4) 0.9743(3) 0.1169(4) 0.062(3) Uani 1 1 d G
H17G H 0.8422 1.0113 0.1074 0.075 Uiso 1 1 calc R
C179 C 0.9499(5) 0.9789(4) 0.1257(5) 0.089(5) Uani 1 1 d G
H17H H 0.9601 1.0190 0.1222 0.106 Uiso 1 1 calc R
C180 C 1.0049(4) 0.9248(5) 0.1397(5) 0.090(6) Uani 1 1 d G
H18A H 1.0528 0.9280 0.1457 0.108 Uiso 1 1 calc R
C181 C 0.9899(4) 0.8661(4) 0.1449(4) 0.070(4) Uani 1 1 d G
H18B H 1.0275 0.8292 0.1544 0.084 Uiso 1 1 calc R
C182 C 0.9198(4) 0.8615(3) 0.1361(4) 0.052(3) Uani 1 1 d G
H18C H 0.9096 0.8214 0.1397 0.062 Uiso 1 1 calc R
C183 C 0.7090(5) 1.1253(4) 0.1173(4) 0.034(2) Uani 1 1 d .
C184 C 0.6926(7) 1.1091(6) 0.0631(5) 0.049(3) Uani 1 1 d .
H18D H 0.6570 1.0856 0.0638 0.059 Uiso 1 1 calc R
C185 C 0.7293(9) 1.1280(7) 0.0084(5) 0.067(4) Uani 1 1 d .
H18E H 0.7168 1.1190 -0.0285 0.081 Uiso 1 1 calc R
C186 C 0.7821(9) 1.1589(7) 0.0069(6) 0.070(4) Uani 1 1 d .
H18F H 0.8083 1.1694 -0.0309 0.084 Uiso 1 1 calc R
C187 C 0.7988(9) 1.1756(7) 0.0605(6) 0.069(4) Uani 1 1 d .
H18G H 0.8355 1.1983 0.0590 0.083 Uiso 1 1 calc R
C188 C 0.7618(7) 1.1591(6) 0.1159(5) 0.051(3) Uani 1 1 d .
H18H H 0.7725 1.1707 0.1525 0.061 Uiso 1 1 calc R
C189 C 0.7146(6) 1.1085(5) 0.2463(4) 0.034(2) Uani 1 1 d .
C190 C 0.7738(7) 1.0604(6) 0.2652(5) 0.053(3) Uani 1 1 d .
H19B H 0.7882 1.0216 0.2465 0.063 Uiso 1 1 calc R
C191 C 0.8117(8) 1.0681(6) 0.3102(6) 0.064(4) Uani 1 1 d .
H19C H 0.8531 1.0356 0.3218 0.076 Uiso 1 1 calc R
C192 C 0.7885(9) 1.1246(9) 0.3389(6) 0.077(5) Uani 1 1 d .
H19D H 0.8139 1.1302 0.3706 0.093 Uiso 1 1 calc R
C193 C 0.7299(9) 1.1714(8) 0.3214(6) 0.074(4) Uani 1 1 d .
H19E H 0.7144 1.2095 0.3412 0.088 Uiso 1 1 calc R
C194 C 0.6924(7) 1.1639(6) 0.2747(6) 0.057(3) Uani 1 1 d .
H19F H 0.6516 1.1969 0.2626 0.068 Uiso 1 1 calc R
C195 C 0.5726(5) 1.1417(5) 0.2045(4) 0.034(2) Uani 1 1 d .
C196 C 0.5236(6) 1.1168(5) 0.2460(5) 0.042(2) Uani 1 1 d .
H19G H 0.5388 1.0740 0.2613 0.050 Uiso 1 1 calc R
C197 C 0.4523(6) 1.1534(5) 0.2657(5) 0.045(3) Uani 1 1 d .
H19H H 0.4201 1.1360 0.2955 0.054 Uiso 1 1 calc R
C198 C 0.4294(6) 1.2135(6) 0.2423(6) 0.057(3) Uani 1 1 d .
H19I H 0.3804 1.2380 0.2551 0.068 Uiso 1 1 calc R
C199 C 0.4767(8) 1.2397(7) 0.1997(7) 0.076(4) Uani 1 1 d .
H19J H 0.4601 1.2821 0.1835 0.091 Uiso 1 1 calc R
C200 C 0.5495(7) 1.2034(6) 0.1805(6) 0.058(3) Uani 1 1 d .
H20D H 0.5822 1.2210 0.1514 0.069 Uiso 1 1 calc R

loop_
_atom_site_aniso_label
_atom_site_aniso_U_11
_atom_site_aniso_U_22
_atom_site_aniso_U_33
_atom_site_aniso_U_23
_atom_site_aniso_U_13
_atom_site_aniso_U_12
Ag1 0.0288(4) 0.0221(3) 0.0238(3) -0.0008(2) -0.0069(3) -0.0044(3)
Ag2 0.0330(4) 0.0283(4) 0.0230(3) -0.0026(3) -0.0050(3) -0.0096(3)
Ag3 0.0312(4) 0.0303(4) 0.0228(3) -0.0020(3) -0.0067(3) -0.0086(3)
Ag4 0.0278(4) 0.0272(3) 0.0236(3) -0.0048(3) -0.0037(3) -0.0058(3)
Ag5 0.0229(3) 0.0269(3) 0.0238(3) 0.0006(3) -0.0040(3) -0.0048(3)
Ag6 0.0314(4) 0.0309(4) 0.0218(3) -0.0014(3) -0.0036(3) -0.0105(3)
Ag7 0.0263(4) 0.0323(4) 0.0223(3) -0.0020(3) -0.0031(3) -0.0094(3)
Ag8 0.0279(4) 0.0281(3) 0.0236(3) -0.0027(3) -0.0012(3) -0.0068(3)
P1 0.0318(13) 0.0319(12) 0.0226(11) 0.0019(9) -0.0082(9) -0.0069(10)
P2 0.0305(12) 0.0247(11) 0.0266(12) 0.0003(9) -0.0061(9) -0.0068(9)
P3 0.0353(13) 0.0289(12) 0.0225(11) -0.0057(9) -0.0028(9) -0.0085(10)
P4 0.0291(12) 0.0297(12) 0.0284(12) -0.0045(9) -0.0043(10) -0.0035(10)
P5 0.0346(13) 0.0293(12) 0.0269(12) 0.0042(9) -0.0108(10) -0.0092(10)
P6 0.0263(12) 0.0264(11) 0.0242(11) -0.0008(9) -0.0065(9) -0.0052(9)
P7 0.0325(13) 0.0401(13) 0.0229(12) -0.0086(10) -0.0004(10) -0.0052(11)
P8 0.0334(13) 0.0283(12) 0.0268(12) -0.0030(9) -0.0048(10) -0.0099(10)
C1 0.032(5) 0.042(5) 0.024(5) -0.001(4) -0.001(4) -0.013(4)
C2 0.027(5) 0.046(6) 0.037(5) -0.009(5) 0.004(4) -0.014(4)
C3 0.039(6) 0.049(6) 0.045(6) -0.023(5) 0.005(5) -0.011(5)
C4 0.060(8) 0.066(8) 0.050(7) -0.029(6) -0.004(6) -0.017(6)
C5 0.086(10) 0.062(8) 0.049(7) -0.027(6) 0.008(7) -0.022(7)
C6 0.145(15) 0.044(7) 0.051(8) -0.023(6) 0.059(9) 0.000(8)
C7 0.073(10) 0.145(16) 0.067(10) -0.068(10) 0.027(8) -0.045(10)
C8 0.041(6) 0.019(4) 0.027(5) -0.003(3) -0.008(4) -0.005(4)
C9 0.035(6) 0.031(5) 0.025(5) -0.003(4) -0.004(4) -0.009(4)
C10 0.048(7) 0.040(6) 0.041(6) -0.005(5) 0.002(5) -0.013(5)
C11 0.045(7) 0.058(7) 0.054(7) -0.001(6) 0.009(6) -0.003(6)
C12 0.058(9) 0.089(11) 0.106(13) -0.008(10) 0.043(9) -0.009(8)
C13 0.089(13) 0.122(16) 0.096(13) -0.043(12) 0.003(10) 0.026(11)
C14 0.111(18) 0.113(17) 0.26(3) 0.017(19) 0.10(2) -0.026(14)
C15 0.038(5) 0.042(6) 0.028(5) 0.003(4) -0.016(4) -0.018(4)
C16 0.031(5) 0.031(5) 0.027(5) -0.002(4) -0.008(4) -0.006(4)
C17 0.025(5) 0.035(5) 0.040(6) -0.002(4) -0.001(4) -0.003(4)
C18 0.040(6) 0.030(5) 0.056(7) -0.003(5) -0.002(5) -0.001(4)
C19 0.060(8) 0.035(6) 0.071(9) 0.018(6) -0.002(6) -0.010(5)
C20 0.107(13) 0.073(10) 0.070(10) 0.011(8) -0.018(9) -0.022(9)
C21 0.067(11) 0.096(13) 0.159(19) 0.056(12) -0.018(11) -0.040(10)
C22 0.040(6) 0.028(5) 0.039(6) -0.007(4) -0.009(5) -0.002(4)
C23 0.032(5) 0.032(5) 0.033(5) -0.001(4) -0.004(4) -0.010(4)
C24 0.046(6) 0.044(6) 0.053(7) -0.001(5) -0.022(5) -0.013(5)
C25 0.072(9) 0.045(6) 0.055(7) -0.003(5) -0.028(7) -0.013(6)
C26 0.079(9) 0.061(8) 0.055(8) 0.007(6) -0.031(7) -0.021(7)
C27 0.102(11) 0.061(8) 0.046(7) 0.007(6) -0.045(7) -0.009(8)
C28 0.178(19) 0.075(10) 0.098(12) 0.034(9) -0.102(14) -0.063(12)
C29 0.035(5) 0.043(5) 0.025(5) 0.006(4) -0.007(4) -0.011(4)
C30 0.038(6) 0.045(6) 0.055(7) 0.004(5) -0.006(5) -0.013(5)
C31 0.082(10) 0.068(9) 0.067(9) -0.008(7) -0.011(7) -0.039(8)
C32 0.068(10) 0.113(13) 0.059(9) 0.001(8) -0.001(7) -0.054(10)
C33 0.052(8) 0.080(10) 0.065(9) 0.004(7) 0.004(6) -0.012(7)
C34 0.048(7) 0.059(7) 0.053(7) -0.011(6) 0.007(5) -0.020(6)
C35 0.032(5) 0.036(5) 0.027(5) 0.004(4) -0.001(4) -0.006(4)
C36 0.029(5) 0.025(4) 0.042(6) -0.007(4) -0.008(4) 0.000(4)
C37 0.045(6) 0.036(6) 0.050(7) 0.007(5) -0.009(5) -0.007(5)
C38 0.050(7) 0.033(5) 0.043(6) 0.009(5) 0.010(5) -0.003(5)
C39 0.047(7) 0.041(6) 0.050(7) 0.018(5) -0.013(5) 0.001(5)
C40 0.039(6) 0.041(6) 0.033(5) 0.007(4) -0.012(4) -0.003(5)
C41 0.044(6) 0.032(5) 0.030(5) 0.000(4) -0.005(4) -0.010(4)
C42 0.047(6) 0.040(6) 0.028(5) 0.004(4) -0.001(4) -0.008(5)
C43 0.093(10) 0.061(8) 0.029(6) -0.004(5) 0.004(6) -0.024(7)
C44 0.109(12) 0.077(9) 0.025(6) -0.014(6) 0.003(7) -0.033(9)
C45 0.120(14) 0.127(14) 0.044(8) -0.022(9) -0.032(9) -0.058(12)
C46 0.058(8) 0.090(9) 0.035(6) -0.020(6) -0.014(5) -0.026(7)
C47 0.033(5) 0.030(5) 0.028(5) -0.007(4) -0.002(4) -0.006(4)
C48 0.034(5) 0.034(5) 0.028(5) -0.002(4) -0.001(4) 0.001(4)
C49 0.056(7) 0.062(7) 0.028(5) -0.004(5) -0.010(5) -0.011(6)
C50 0.056(7) 0.066(8) 0.044(7) -0.023(6) -0.002(5) -0.030(6)
C51 0.067(8) 0.050(7) 0.046(7) -0.008(5) -0.001(6) -0.029(6)
C52 0.050(6) 0.031(5) 0.045(6) 0.004(4) -0.016(5) -0.019(5)
C53 0.034(5) 0.027(4) 0.029(5) -0.004(4) -0.009(4) -0.010(4)
C54 0.036(6) 0.051(6) 0.041(6) -0.009(5) -0.007(4) -0.015(5)
C55 0.036(6) 0.084(9) 0.041(6) -0.013(6) -0.002(5) -0.021(6)
C56 0.066(8) 0.074(8) 0.035(6) -0.001(6) 0.005(6) -0.038(7)
C57 0.085(10) 0.065(8) 0.030(6) 0.013(5) -0.013(6) -0.030(7)
C58 0.048(6) 0.043(6) 0.026(5) 0.004(4) -0.004(4) -0.014(5)
C59 0.037(5) 0.024(4) 0.019(4) 0.006(3) -0.001(4) -0.007(4)
C60 0.039(6) 0.036(5) 0.041(6) -0.006(4) -0.013(4) -0.007(4)
C61 0.030(5) 0.038(5) 0.058(7) -0.003(5) -0.018(5) -0.005(4)
C62 0.033(6) 0.045(6) 0.068(8) 0.000(6) -0.006(5) -0.003(5)
C63 0.034(6) 0.052(7) 0.091(10) -0.029(7) -0.009(6) 0.004(5)
C64 0.033(6) 0.046(6) 0.077(8) -0.028(6) -0.014(5) -0.003(5)
C65 0.045(6) 0.045(6) 0.027(5) -0.017(4) 0.005(4) -0.018(5)
C66 0.045(6) 0.034(5) 0.044(6) 0.003(4) -0.001(5) -0.009(5)
C67 0.052(7) 0.065(8) 0.059(8) 0.004(6) 0.009(6) -0.030(6)
C68 0.090(10) 0.044(7) 0.059(8) 0.008(6) -0.006(7) -0.038(7)
C69 0.076(9) 0.037(6) 0.052(7) 0.009(5) -0.008(6) -0.011(6)
C70 0.057(7) 0.036(6) 0.037(6) -0.002(4) 0.001(5) -0.005(5)
C71 0.040(5) 0.029(5) 0.028(5) 0.002(4) -0.006(4) -0.008(4)
C72 0.033(5) 0.024(4) 0.037(5) -0.004(4) 0.001(4) 0.001(4)
C73 0.035(6) 0.027(5) 0.059(7) 0.007(5) -0.016(5) -0.007(4)
C74 0.036(6) 0.039(6) 0.051(7) 0.008(5) 0.011(5) -0.003(5)
C75 0.023(5) 0.032(5) 0.026(5) -0.006(4) 0.010(4) -0.007(4)
C76 0.052(7) 0.052(6) 0.033(6) -0.016(5) -0.002(5) -0.017(5)
C77 0.036(5) 0.052(6) 0.025(5) -0.007(4) -0.002(4) -0.013(5)
C78 0.048(6) 0.060(7) 0.027(5) -0.015(5) -0.005(4) -0.016(5)
C79 0.063(8) 0.123(13) 0.038(7) -0.028(8) -0.009(6) -0.045(9)
C80 0.066(9) 0.133(14) 0.027(6) -0.005(8) -0.012(6) -0.029(9)
C81 0.056(8) 0.083(9) 0.035(6) 0.011(6) -0.014(5) -0.018(7)
C82 0.047(7) 0.061(7) 0.031(6) -0.006(5) 0.000(5) -0.013(5)
C83 0.031(5) 0.027(5) 0.032(5) 0.000(4) -0.008(4) -0.003(4)
C84 0.052(7) 0.052(6) 0.035(6) 0.003(5) -0.011(5) -0.022(5)
C85 0.079(9) 0.094(10) 0.036(7) 0.002(6) -0.019(6) -0.048(8)
C86 0.089(11) 0.093(10) 0.045(8) -0.001(7) -0.032(7) -0.043(9)
C87 0.065(9) 0.117(13) 0.073(10) 0.007(9) -0.018(7) -0.061(9)
C88 0.068(8) 0.084(9) 0.034(6) -0.007(6) -0.002(5) -0.043(7)
C89 0.042(6) 0.033(5) 0.027(5) -0.006(4) 0.000(4) -0.004(4)
C90 0.037(6) 0.044(6) 0.051(7) -0.014(5) -0.003(5) -0.004(5)
C91 0.061(8) 0.045(6) 0.051(7) -0.016(5) -0.010(6) -0.012(6)
C92 0.078(9) 0.036(6) 0.060(8) -0.016(5) -0.012(7) -0.004(6)
C93 0.076(10) 0.050(8) 0.111(12) -0.030(8) -0.053(9) 0.030(7)
C94 0.059(8) 0.045(7) 0.094(10) -0.017(7) -0.044(7) 0.009(6)
C95 0.042(6) 0.041(5) 0.028(5) -0.005(4) -0.010(4) -0.014(5)
C96 0.042(6) 0.042(6) 0.039(6) 0.003(5) -0.008(5) -0.013(5)
C97 0.054(7) 0.055(7) 0.051(7) 0.015(6) -0.017(6) -0.019(6)
C98 0.097(11) 0.094(11) 0.031(6) 0.005(7) -0.015(7) -0.045(9)
C99 0.105(12) 0.087(11) 0.044(8) -0.009(7) 0.029(8) -0.031(10)
C100 0.054(8) 0.074(9) 0.047(7) -0.013(6) 0.015(6) -0.007(6)
C101 0.024(5) 0.036(5) 0.030(5) -0.006(4) 0.006(4) -0.005(4)
C102 0.036(5) 0.040(5) 0.017(4) -0.001(4) -0.001(4) -0.012(4)
C103 0.039(6) 0.040(6) 0.031(5) -0.006(4) -0.004(4) -0.009(4)
C104 0.054(7) 0.036(6) 0.037(6) -0.007(4) 0.001(5) -0.013(5)
C105 0.070(9) 0.055(8) 0.080(10) -0.025(7) -0.018(7) -0.016(7)
C106 0.077(11) 0.101(13) 0.139(16) -0.064(12) -0.020(11) -0.028(10)
C107 0.103(13) 0.096(12) 0.102(13) -0.071(11) -0.005(10) -0.008(10)
C108 0.051(6) 0.038(5) 0.026(5) -0.001(4) -0.012(4) -0.019(5)
C109 0.046(6) 0.034(5) 0.032(5) -0.006(4) 0.001(4) -0.013(5)
C110 0.058(7) 0.040(6) 0.055(7) -0.019(5) 0.019(6) -0.015(5)
C111 0.083(10) 0.061(8) 0.056(8) -0.014(7) 0.030(7) -0.012(7)
C112 0.079(11) 0.082(11) 0.073(10) -0.021(8) 0.020(8) -0.024(9)
C113 0.173(19) 0.082(11) 0.080(11) -0.048(9) 0.081(12) -0.072(12)
C114 0.144(17) 0.074(10) 0.071(10) -0.035(9) 0.045(11) -0.025(11)
C115 0.035(5) 0.041(5) 0.029(5) -0.007(4) 0.001(4) -0.006(4)
C116 0.026(5) 0.047(6) 0.030(5) 0.005(4) -0.007(4) -0.014(4)
C117 0.038(6) 0.054(6) 0.040(6) 0.013(5) -0.009(5) -0.013(5)
C118 0.058(8) 0.071(8) 0.049(7) 0.011(6) -0.017(6) -0.019(7)
C119 0.066(9) 0.067(8) 0.044(7) 0.019(6) -0.011(6) 0.000(7)
C120 0.099(13) 0.136(15) 0.040(8) 0.042(9) 0.019(8) 0.036(11)
C121 0.053(10) 0.27(3) 0.098(14) 0.116(17) -0.019(9) -0.025(14)
C122 0.030(5) 0.029(5) 0.029(5) -0.002(4) -0.007(4) -0.007(4)
C123 0.030(5) 0.042(5) 0.026(5) -0.002(4) -0.004(4) -0.013(4)
C124 0.036(6) 0.032(5) 0.040(6) -0.007(4) -0.009(4) -0.001(4)
C125 0.039(6) 0.043(6) 0.053(7) -0.011(5) -0.010(5) -0.002(5)
C126 0.040(7) 0.064(8) 0.069(8) -0.012(6) -0.022(6) -0.001(6)
C127 0.065(9) 0.084(10) 0.086(11) -0.010(8) -0.039(8) 0.005(8)
C128 0.076(11) 0.096(13) 0.146(17) -0.008(12) -0.061(11) -0.026(10)
C129 0.040(6) 0.029(5) 0.031(5) -0.002(4) -0.012(4) -0.001(4)
C130 0.035(5) 0.024(4) 0.046(6) -0.001(4) -0.013(4) -0.002(4)
C131 0.036(6) 0.038(6) 0.064(7) -0.004(5) -0.016(5) -0.001(5)
C132 0.037(6) 0.048(6) 0.053(7) -0.013(5) -0.017(5) 0.009(5)
C133 0.048(7) 0.055(7) 0.044(7) 0.010(5) -0.019(5) 0.014(6)
C134 0.040(6) 0.048(6) 0.036(6) 0.006(5) -0.008(5) 0.002(5)
C135 0.059(7) 0.045(6) 0.038(6) 0.010(5) -0.025(5) -0.024(5)
C136 0.041(7) 0.040(6) 0.139(14) 0.016(7) -0.038(8) -0.019(5)
C137 0.099(14) 0.089(13) 0.18(2) 0.047(14) -0.083(15) -0.059(12)
C138 0.19(2) 0.129(18) 0.100(15) -0.013(13) -0.014(15) -0.128(19)
C139 0.18(2) 0.16(2) 0.116(17) -0.079(15) 0.056(16) -0.129(19)
C140 0.115(13) 0.098(12) 0.075(10) -0.049(9) 0.040(9) -0.068(11)
C141 0.039(6) 0.040(5) 0.031(5) 0.007(4) -0.014(4) -0.009(4)
C142 0.041(6) 0.053(6) 0.036(6) -0.004(5) -0.009(4) -0.020(5)
C143 0.047(7) 0.079(9) 0.058(8) -0.021(7) -0.009(6) -0.015(6)
C144 0.063(8) 0.103(12) 0.026(6) -0.006(7) 0.003(5) -0.018(8)
C145 0.074(9) 0.092(11) 0.037(7) 0.024(7) 0.004(6) -0.019(8)
C146 0.070(8) 0.051(7) 0.038(6) 0.009(5) -0.002(6) -0.015(6)
C147 0.029(5) 0.027(4) 0.027(5) 0.005(4) -0.008(4) -0.005(4)
C148 0.038(6) 0.052(6) 0.031(5) 0.002(4) -0.008(4) -0.013(5)
C149 0.046(6) 0.060(7) 0.035(6) -0.001(5) 0.003(5) -0.028(5)
C150 0.046(7) 0.066(7) 0.035(6) -0.003(5) 0.009(5) -0.023(6)
C151 0.050(7) 0.057(7) 0.028(5) -0.002(5) -0.007(5) -0.013(5)
C152 0.033(5) 0.037(5) 0.038(6) 0.005(4) -0.010(4) -0.012(4)
C153 0.023(5) 0.047(6) 0.023(5) -0.002(4) 0.005(4) -0.013(4)
C154 0.036(6) 0.042(6) 0.054(7) -0.007(5) 0.001(5) -0.019(5)
C155 0.055(8) 0.067(8) 0.058(8) -0.033(6) 0.034(6) -0.036(6)
C156 0.062(9) 0.120(13) 0.048(7) -0.033(8) 0.005(6) -0.060(9)
C157 0.087(10) 0.083(10) 0.049(8) -0.003(7) -0.039(7) -0.029(8)
C158 0.059(7) 0.066(8) 0.033(6) 0.006(5) -0.023(5) -0.023(6)
C159 0.027(5) 0.026(4) 0.034(5) 0.000(4) -0.012(4) -0.006(4)
C160 0.045(6) 0.037(5) 0.036(6) 0.003(4) -0.001(5) -0.002(5)
C161 0.052(6) 0.029(5) 0.033(5) 0.008(4) -0.005(5) -0.001(5)
C162 0.035(6) 0.029(5) 0.060(7) 0.005(5) -0.009(5) -0.006(4)
C163 0.057(8) 0.033(6) 0.066(8) -0.001(5) 0.017(6) 0.001(5)
C164 0.046(6) 0.036(6) 0.052(7) 0.003(5) 0.009(5) -0.005(5)
C165 0.050(6) 0.042(6) 0.026(5) -0.001(4) -0.003(4) -0.008(5)
C166 0.055(7) 0.045(6) 0.030(5) -0.007(5) -0.005(5) -0.003(5)
C167 0.099(11) 0.058(8) 0.039(7) -0.005(6) -0.021(7) -0.015(7)
C168 0.122(13) 0.063(8) 0.030(6) -0.002(6) -0.014(8) -0.031(9)
C169 0.128(14) 0.072(9) 0.038(7) -0.010(6) 0.021(8) -0.049(10)
C170 0.063(8) 0.068(8) 0.036(6) -0.009(6) 0.012(5) -0.024(6)
C171 0.039(6) 0.043(5) 0.028(5) -0.003(4) -0.008(4) -0.012(5)
C172 0.036(5) 0.023(5) 0.052(6) -0.007(4) -0.009(5) 0.004(4)
C173 0.032(6) 0.045(6) 0.052(7) 0.003(5) -0.010(5) -0.005(5)
C174 0.045(6) 0.034(5) 0.069(8) -0.014(5) -0.015(6) -0.008(5)
C175 0.045(7) 0.063(7) 0.046(7) -0.012(6) 0.001(5) -0.021(6)
C176 0.054(7) 0.053(6) 0.033(6) -0.018(5) 0.004(5) -0.015(5)
C177 0.043(6) 0.057(7) 0.029(5) -0.014(5) 0.007(4) -0.016(5)
C178 0.043(7) 0.060(8) 0.089(10) -0.022(7) -0.010(7) -0.013(6)
C179 0.068(10) 0.095(12) 0.115(14) -0.025(10) -0.003(9) -0.037(9)
C180 0.043(8) 0.147(17) 0.095(12) -0.051(12) -0.012(8) -0.032(10)
C181 0.048(8) 0.096(11) 0.065(9) -0.024(8) -0.018(6) -0.005(7)
C182 0.038(6) 0.066(8) 0.045(6) -0.021(6) -0.007(5) 0.003(5)
C183 0.038(5) 0.027(5) 0.033(5) 0.002(4) -0.008(4) -0.004(4)
C184 0.054(7) 0.058(7) 0.044(6) 0.001(5) -0.010(5) -0.029(6)
C185 0.095(11) 0.092(10) 0.027(6) 0.000(6) -0.007(6) -0.048(9)
C186 0.103(12) 0.075(9) 0.045(7) 0.009(6) 0.002(7) -0.056(9)
C187 0.081(10) 0.082(10) 0.056(8) -0.009(7) 0.005(7) -0.045(8)
C188 0.068(8) 0.056(7) 0.035(6) -0.004(5) 0.003(5) -0.032(6)
C189 0.043(6) 0.041(5) 0.020(4) -0.001(4) 0.001(4) -0.019(5)
C190 0.068(8) 0.051(7) 0.048(7) 0.021(5) -0.030(6) -0.030(6)
C191 0.082(10) 0.063(8) 0.062(8) 0.027(7) -0.043(7) -0.041(7)
C192 0.074(10) 0.145(15) 0.040(7) 0.009(8) -0.018(7) -0.073(11)
C193 0.074(10) 0.105(12) 0.060(9) -0.044(8) 0.008(7) -0.048(9)
C194 0.055(8) 0.070(8) 0.053(7) -0.023(6) -0.001(6) -0.023(6)
C195 0.032(5) 0.037(5) 0.034(5) -0.006(4) -0.004(4) -0.007(4)
C196 0.044(6) 0.035(5) 0.044(6) -0.006(4) -0.001(5) -0.010(5)
C197 0.041(6) 0.050(7) 0.044(6) -0.013(5) -0.001(5) -0.010(5)
C198 0.032(6) 0.076(9) 0.058(8) -0.021(7) 0.007(5) -0.006(6)
C199 0.065(9) 0.064(9) 0.069(9) 0.013(7) 0.000(7) 0.020(7)
C200 0.055(8) 0.045(6) 0.064(8) 0.004(6) 0.002(6) -0.005(6)

loop_
_atom_type_symbol
_atom_type_description
_atom_type_scat_dispersion_real
_atom_type_scat_dispersion_imag
_atom_type_scat_source
C C 0.0033 0.0016 'International Tables Vol C Tables 4.2.6.8 and 6.1.1.4'
H H 0.0000 0.0000 'International Tables Vol C Tables 4.2.6.8 and 6.1.1.4'
Ag Ag -0.8971 1.1015 'International Tables Vol C Tables 4.2.6.8 and 6.1.1.4'
P P 0.1023 0.0942 'International Tables Vol C Tables 4.2.6.8 and 6.1.1.4'

loop_
_geom_angle_atom_site_label_1
_geom_angle_atom_site_label_2
_geom_angle_atom_site_label_3
_geom_angle
C8 Ag1 C1 131.6(3)
C8 Ag1 P1 97.8(2)
C1 Ag1 P1 109.2(2)
C8 Ag1 P2 101.9(2)
C1 Ag1 P2 98.2(2)
P1 Ag1 P2 120.14(8)
C8 Ag1 Ag2 91.9(2)
C1 Ag1 Ag2 43.7(2)
P1 Ag1 Ag2 103.87(6)
P2 Ag1 Ag2 130.93(6)
C8 Ag1 Ag3 44.4(2)
C1 Ag1 Ag3 89.2(2)
P1 Ag1 Ag3 131.83(6)
P2 Ag1 Ag3 99.55(6)
Ag2 Ag1 Ag3 59.70(2)
C1 Ag2 C15 166.5(4)
C1 Ag2 Ag3 96.5(3)
C15 Ag2 Ag3 96.8(3)
C1 Ag2 Ag1 53.5(3)
C15 Ag2 Ag1 133.6(3)
Ag3 Ag2 Ag1 60.19(2)
C1 Ag2 Ag4 137.2(3)
C15 Ag2 Ag4 53.2(2)
Ag3 Ag2 Ag4 60.24(2)
Ag1 Ag2 Ag4 120.38(3)
C22 Ag3 C8 164.4(4)
C22 Ag3 Ag2 96.9(3)
C8 Ag3 Ag2 98.7(2)
C22 Ag3 Ag1 138.3(3)
C8 Ag3 Ag1 53.1(2)
Ag2 Ag3 Ag1 60.11(2)
C22 Ag3 Ag4 52.9(3)
C8 Ag3 Ag4 136.7(2)
Ag2 Ag3 Ag4 60.37(2)
Ag1 Ag3 Ag4 120.43(3)
C22 Ag4 C15 130.5(3)
C22 Ag4 P4 101.5(2)
C15 Ag4 P4 103.8(2)
C22 Ag4 P3 107.7(2)
C15 Ag4 P3 96.4(2)
P4 Ag4 P3 118.62(8)
C22 Ag4 Ag3 43.9(2)
C15 Ag4 Ag3 89.5(2)
P4 Ag4 Ag3 134.40(6)
P3 Ag4 Ag3 102.47(6)
C22 Ag4 Ag2 89.6(2)
C15 Ag4 Ag2 44.0(2)
P4 Ag4 Ag2 101.46(6)
P3 Ag4 Ag2 130.76(6)
Ag3 Ag4 Ag2 59.38(2)
C101 Ag5 C108 131.8(3)
C101 Ag5 P5 98.7(2)
C108 Ag5 P5 109.6(2)
C101 Ag5 P6 101.7(2)
C108 Ag5 P6 98.0(3)
P5 Ag5 P6 118.41(8)
C101 Ag5 Ag7 91.8(2)
C108 Ag5 Ag7 44.2(3)
P5 Ag5 Ag7 104.87(6)
P6 Ag5 Ag7 131.49(6)
C101 Ag5 Ag6 44.4(2)
C108 Ag5 Ag6 89.3(2)
P5 Ag5 Ag6 133.30(6)
P6 Ag5 Ag6 99.56(6)
Ag7 Ag5 Ag6 59.86(2)
C115 Ag6 C101 164.2(4)
C115 Ag6 Ag8 53.9(3)
C101 Ag6 Ag8 135.8(3)
C115 Ag6 Ag7 98.3(3)
C101 Ag6 Ag7 97.5(3)
Ag8 Ag6 Ag7 61.06(2)
C115 Ag6 Ag5 139.2(3)
C101 Ag6 Ag5 52.2(2)
Ag8 Ag6 Ag5 120.58(3)
Ag7 Ag6 Ag5 59.62(2)
C108 Ag7 C122 167.3(4)
C108 Ag7 Ag5 55.0(3)
C122 Ag7 Ag5 131.6(2)
C108 Ag7 Ag6 97.4(3)
C122 Ag7 Ag6 95.1(2)
Ag5 Ag7 Ag6 60.52(2)
C108 Ag7 Ag8 136.9(3)
C122 Ag7 Ag8 52.9(2)
Ag5 Ag7 Ag8 119.83(3)
Ag6 Ag7 Ag8 59.41(2)
C115 Ag8 C122 130.5(3)
C115 Ag8 P8 100.2(2)
C122 Ag8 P8 105.1(2)
C115 Ag8 P7 108.2(2)
C122 Ag8 P7 96.3(2)
P8 Ag8 P7 118.08(9)
C115 Ag8 Ag6 44.4(2)
C122 Ag8 Ag6 88.8(2)
P8 Ag8 Ag6 133.34(6)
P7 Ag8 Ag6 103.88(7)
C115 Ag8 Ag7 90.3(2)
C122 Ag8 Ag7 43.8(2)
P8 Ag8 Ag7 100.90(6)
P7 Ag8 Ag7 131.71(7)
Ag6 Ag8 Ag7 59.53(2)
C35 P1 C41 103.6(4)
C35 P1 C29 103.8(4)
C41 P1 C29 104.3(5)
C35 P1 Ag1 115.9(3)
C41 P1 Ag1 115.3(3)
C29 P1 Ag1 112.6(3)
C59 P2 C53 102.6(4)
C59 P2 C47 103.4(4)
C53 P2 C47 104.4(4)
C59 P2 Ag1 111.1(3)
C53 P2 Ag1 118.4(3)
C47 P2 Ag1 115.3(3)
C77 P3 C65 103.1(5)
C77 P3 C71 102.6(4)
C65 P3 C71 104.5(5)
C77 P3 Ag4 116.0(3)
C65 P3 Ag4 113.2(3)
C71 P3 Ag4 115.9(3)
C89 P4 C95 103.6(4)
C89 P4 C83 105.7(4)
C95 P4 C83 103.1(4)
C89 P4 Ag4 113.1(3)
C95 P4 Ag4 116.1(3)
C83 P4 Ag4 113.9(3)
C135 P5 C141 102.9(5)
C135 P5 C129 104.5(5)
C141 P5 C129 104.6(4)
C135 P5 Ag5 110.5(3)
C141 P5 Ag5 117.4(3)
C129 P5 Ag5 115.6(3)
C159 P6 C147 104.9(4)
C159 P6 C153 102.9(4)
C147 P6 C153 104.1(4)
C159 P6 Ag5 111.8(3)
C147 P6 Ag5 113.8(3)
C153 P6 Ag5 118.0(2)
C177 P7 C171 105.3(4)
C177 P7 C165 102.8(4)
C171 P7 C165 102.5(5)
C177 P7 Ag8 113.6(2)
C171 P7 Ag8 115.2(3)
C165 P7 Ag8 116.0(3)
C195 P8 C189 102.1(4)
C195 P8 C183 106.7(4)
C189 P8 C183 103.9(4)
C195 P8 Ag8 113.0(3)
C189 P8 Ag8 117.8(3)
C183 P8 Ag8 112.2(3)
C2 C1 Ag2 153.5(8)
C2 C1 Ag1 122.1(7)
Ag2 C1 Ag1 82.8(3)
C1 C2 C3 174.4(12)
C4 C3 C2 175.9(14)
C3 C4 C5 174.4(15)
C6 C5 C7 108.1(14)
C6 C5 C4 116.7(13)
C7 C5 C4 109.7(11)
C6 C5 H5A 107.3
C7 C5 H5A 107.3
C4 C5 H5A 107.3
C5 C6 H6A 109.5
C5 C6 H6B 109.5
H6A C6 H6B 109.5
C5 C6 H6C 109.5
H6A C6 H6C 109.5
H6B C6 H6C 109.5
C5 C7 H7A 109.5
C5 C7 H7B 109.5
H7A C7 H7B 109.5
C5 C7 H7C 109.5
H7A C7 H7C 109.5
H7B C7 H7C 109.5
C9 C8 Ag3 149.5(8)
C9 C8 Ag1 126.8(7)
Ag3 C8 Ag1 82.6(3)
C8 C9 C10 178.7(11)
C11 C10 C9 177.0(13)
C10 C11 C12 179.0(16)
C14 C12 C11 111.7(14)
C14 C12 C13 112.9(18)
C11 C12 C13 111.3(15)
C14 C12 H12A 106.8
C11 C12 H12A 106.8
C13 C12 H12A 106.8
C12 C13 H13A 109.5
C12 C13 H13B 109.5
H13A C13 H13B 109.5
C12 C13 H13C 109.5
H13A C13 H13C 109.5
H13B C13 H13C 109.5
C12 C14 H14A 109.5
C12 C14 H14B 109.5
H14A C14 H14B 109.5
C12 C14 H14C 109.5
H14A C14 H14C 109.5
H14B C14 H14C 109.5
C16 C15 Ag2 150.6(8)
C16 C15 Ag4 125.3(7)
Ag2 C15 Ag4 82.8(3)
C15 C16 C17 177.5(11)
C18 C17 C16 177.5(11)
C17 C18 C19 177.5(12)
C18 C19 C20 110.6(12)
C18 C19 C21 112.4(11)
C20 C19 C21 115.5(13)
C18 C19 H19A 105.9
C20 C19 H19A 105.9
C21 C19 H19A 105.9
C19 C20 H20A 109.5
C19 C20 H20B 109.5
H20A C20 H20B 109.5
C19 C20 H20C 109.5
H20A C20 H20C 109.5
H20B C20 H20C 109.5
C19 C21 H21A 109.5
C19 C21 H21B 109.5
H21A C21 H21B 109.5
C19 C21 H21C 109.5
H21A C21 H21C 109.5
H21B C21 H21C 109.5
C23 C22 Ag3 152.5(9)
C23 C22 Ag4 122.3(8)
Ag3 C22 Ag4 83.2(3)
C22 C23 C24 174.6(11)
C25 C24 C23 175.4(14)
C24 C25 C26 175.7(14)
C27 C26 C25 114.0(11)
C27 C26 C28 116.3(14)
C25 C26 C28 109.3(11)
C27 C26 H26A 105.4
C25 C26 H26A 105.4
C28 C26 H26A 105.4
C26 C27 H27A 109.5
C26 C27 H27B 109.5
H27A C27 H27B 109.5
C26 C27 H27C 109.5
H27A C27 H27C 109.5
H27B C27 H27C 109.5
C26 C28 H28A 109.5
C26 C28 H28B 109.5
H28A C28 H28B 109.5
C26 C28 H28C 109.5
H28A C28 H28C 109.5
H28B C28 H28C 109.5
C30 C29 C34 119.0(10)
C30 C29 P1 118.0(8)
C34 C29 P1 122.9(8)
C29 C30 C31 121.0(11)
C29 C30 H30A 119.5
C31 C30 H30A 119.5
C30 C31 C32 119.5(13)
C30 C31 H31A 120.3
C32 C31 H31A 120.3
C33 C32 C31 120.1(13)
C33 C32 H32A 119.9
C31 C32 H32A 119.9
C32 C33 C34 119.5(14)
C32 C33 H33A 120.3
C34 C33 H33A 120.3
C29 C34 C33 120.9(12)
C29 C34 H34A 119.5
C33 C34 H34A 119.5
C36 C35 C40 119.0(9)
C36 C35 P1 118.7(7)
C40 C35 P1 122.3(8)
C35 C36 C37 120.4(9)
C35 C36 H36A 119.8
C37 C36 H36A 119.8
C38 C37 C36 120.1(11)
C38 C37 H37A 119.9
C36 C37 H37A 119.9
C39 C38 C37 119.4(10)
C39 C38 H38A 120.3
C37 C38 H38A 120.3
C38 C39 C40 120.5(10)
C38 C39 H39A 119.8
C40 C39 H39A 119.8
C39 C40 C35 120.6(10)
C39 C40 H40A 119.7
C35 C40 H40A 119.7
C42 C41 C46 119.6(10)
C42 C41 P1 116.6(8)
C46 C41 P1 123.7(8)
C43 C42 C41 119.0(11)
C43 C42 H42A 120.5
C41 C42 H42A 120.5
C44 C43 C42 122.4(13)
C44 C43 H43A 118.8
C42 C43 H43A 118.8
C43 C44 C45 118.4(11)
C43 C44 H44A 120.8
C45 C44 H44A 120.8
C44 C45 C46 121.6(14)
C44 C45 H45A 119.2
C46 C45 H45A 119.2
C45 C46 C41 119.0(13)
C45 C46 H46A 120.5
C41 C46 H46A 120.5
C48 C47 C52 119.6(9)
C48 C47 P2 117.5(7)
C52 C47 P2 122.8(7)
C47 C48 C49 119.5(10)
C47 C48 H48A 120.2
C49 C48 H48A 120.2
C50 C49 C48 120.6(10)
C50 C49 H49A 119.7
C48 C49 H49A 119.7
C49 C50 C51 119.2(10)
C49 C50 H50A 120.4
C51 C50 H50A 120.4
C52 C51 C50 120.2(10)
C52 C51 H51A 119.9
C50 C51 H51A 119.9
C51 C52 C47 120.7(10)
C51 C52 H52A 119.6
C47 C52 H52A 119.6
C54 C53 C58 118.5(9)
C54 C53 P2 118.5(7)
C58 C53 P2 123.0(7)
C53 C54 C55 120.5(11)
C53 C54 H54A 119.7
C55 C54 H54A 119.7
C56 C55 C54 119.2(11)
C56 C55 H55A 120.4
C54 C55 H55A 120.4
C57 C56 C55 120.5(11)
C57 C56 H56A 119.8
C55 C56 H56A 119.8
C58 C57 C56 120.2(11)
C58 C57 H57A 119.9
C56 C57 H57A 119.9
C57 C58 C53 121.0(11)
C57 C58 H58A 119.5
C53 C58 H58A 119.5
C64 C59 C60 118.6(9)
C64 C59 P2 123.1(8)
C60 C59 P2 118.3(7)
C61 C60 C59 121.2(9)
C61 C60 H60A 119.4
C59 C60 H60A 119.4
C60 C61 C62 120.0(10)
C60 C61 H61A 120.0
C62 C61 H61A 120.0
C63 C62 C61 119.2(10)
C63 C62 H62A 120.4
C61 C62 H62A 120.4
C62 C63 C64 121.6(11)
C62 C63 H63A 119.2
C64 C63 H63A 119.2
C59 C64 C63 119.2(10)
C59 C64 H64A 120.4
C63 C64 H64A 120.4
C70 C65 C66 118.6(10)
C70 C65 P3 124.5(9)
C66 C65 P3 116.9(8)
C67 C66 C65 120.7(11)
C67 C66 H66A 119.7
C65 C66 H66A 119.7
C66 C67 C68 119.3(11)
C66 C67 H67A 120.3
C68 C67 H67A 120.3
C69 C68 C67 119.9(11)
C69 C68 H68A 120.1
C67 C68 H68A 120.1
C68 C69 C70 119.9(12)
C68 C69 H69A 120.1
C70 C69 H69A 120.1
C65 C70 C69 121.6(12)
C65 C70 H70A 119.2
C69 C70 H70A 119.2
C72 C71 C76 118.1(9)
C72 C71 P3 120.5(7)
C76 C71 P3 121.4(8)
C73 C72 C71 121.3(9)
C73 C72 H72A 119.4
C71 C72 H72A 119.4
C72 C73 C74 120.3(10)
C72 C73 H73A 119.8
C74 C73 H73A 119.8
C73 C74 C75 120.6(10)
C73 C74 H74A 119.7
C75 C74 H74A 119.7
C76 C75 C74 118.5(8)
C76 C75 H75A 120.7
C74 C75 H75A 120.7
C75 C76 C71 121.0(9)
C75 C76 H76A 119.5
C71 C76 H76A 119.5
C82 C77 C78 118.7(9)
C82 C77 P3 117.0(8)
C78 C77 P3 124.3(8)
C79 C78 C77 119.9(12)
C79 C78 H78A 120.1
C77 C78 H78A 120.1
C78 C79 C80 120.2(12)
C78 C79 H79A 119.9
C80 C79 H79A 119.9
C81 C80 C79 121.4(11)
C81 C80 H80A 119.3
C79 C80 H80A 119.3
C80 C81 C82 120.1(13)
C80 C81 H81A 119.9
C82 C81 H81A 119.9
C77 C82 C81 119.6(11)
C77 C82 H82A 120.2
C81 C82 H82A 120.2
C88 C83 C84 119.2(10)
C88 C83 P4 123.5(8)
C84 C83 P4 117.3(8)
C85 C84 C83 120.1(11)
C85 C84 H84A 120.0
C83 C84 H84A 120.0
C86 C85 C84 121.7(12)
C86 C85 H85A 119.1
C84 C85 H85A 119.1
C85 C86 C87 118.7(12)
C85 C86 H86A 120.6
C87 C86 H86A 120.6
C86 C87 C88 120.0(12)
C86 C87 H87A 120.0
C88 C87 H87A 120.0
C83 C88 C87 120.3(11)
C83 C88 H88A 119.8
C87 C88 H88A 119.8
C90 C89 C94 118.9(10)
C90 C89 P4 118.0(8)
C94 C89 P4 123.0(8)
C89 C90 C91 121.8(11)
C89 C90 H90A 119.1
C91 C90 H90A 119.1
C92 C91 C90 119.6(11)
C92 C91 H91A 120.2
C90 C91 H91A 120.2
C91 C92 C93 119.6(11)
C91 C92 H92A 120.2
C93 C92 H92A 120.2
C94 C93 C92 121.0(12)
C94 C93 H93A 119.5
C92 C93 H93A 119.5
C93 C94 C89 119.0(12)
C93 C94 H94A 120.5
C89 C94 H94A 120.5
C96 C95 C100 119.8(10)
C96 C95 P4 118.2(8)
C100 C95 P4 121.9(9)
C97 C96 C95 121.4(11)
C97 C96 H96A 119.3
C95 C96 H96A 119.3
C96 C97 C98 119.5(12)
C96 C97 H97A 120.3
C98 C97 H97A 120.3
C99 C98 C97 120.2(12)
C99 C98 H98A 119.9
C97 C98 H98A 119.9
C98 C99 C100 121.7(13)
C98 C99 H99A 119.1
C100 C99 H99A 119.1
C99 C100 C95 117.3(13)
C99 C100 H10A 121.3
C95 C100 H10A 121.3
C102 C101 Ag6 146.7(8)
C102 C101 Ag5 128.6(7)
Ag6 C101 Ag5 83.4(3)
C101 C102 C103 175.2(10)
C104 C103 C102 177.3(11)
C103 C104 C105 177.8(12)
C104 C105 C106 110.3(12)
C104 C105 C107 110.4(12)
C106 C105 C107 112.5(13)
C104 C105 H10B 107.9
C106 C105 H10B 107.9
C107 C105 H10B 107.9
C105 C106 H10C 109.5
C105 C106 H10D 109.5
H10C C106 H10D 109.5
C105 C106 H10E 109.5
H10C C106 H10E 109.5
H10D C106 H10E 109.5
C105 C107 H10F 109.5
C105 C107 H10G 109.5
H10F C107 H10G 109.5
C105 C107 H10H 109.5
H10F C107 H10H 109.5
H10G C107 H10H 109.5
C109 C108 Ag7 156.6(8)
C109 C108 Ag5 120.9(8)
Ag7 C108 Ag5 80.8(3)
C108 C109 C110 173.2(12)
C111 C110 C109 174.2(16)
C110 C111 C112 174.4(16)
C114 C112 C111 112.6(14)
C114 C112 C113 113.1(15)
C111 C112 C113 107.7(12)
C114 C112 H11A 107.7
C111 C112 H11A 107.7
C113 C112 H11A 107.7
C112 C113 H11B 109.5
C112 C113 H11C 109.5
H11B C113 H11C 109.5
C112 C113 H11D 109.5
H11B C113 H11D 109.5
H11C C113 H11D 109.5
C112 C114 H11E 109.5
C112 C114 H11F 109.5
H11E C114 H11F 109.5
C112 C114 H11G 109.5
H11E C114 H11G 109.5
H11F C114 H11G 109.5
C116 C115 Ag6 152.4(9)
C116 C115 Ag8 124.6(8)
Ag6 C115 Ag8 81.7(3)
C115 C116 C117 175.4(11)
C118 C117 C116 175.4(14)
C117 C118 C119 172.8(14)
C121 C119 C120 116.9(15)
C121 C119 C118 112.8(12)
C120 C119 C118 112.6(11)
C121 C119 H11H 104.3
C120 C119 H11H 104.3
C118 C119 H11H 104.3
C119 C120 H12B 109.5
C119 C120 H12C 109.5
H12B C120 H12C 109.5
C119 C120 H12D 109.5
H12B C120 H12D 109.5
H12C C120 H12D 109.5
C119 C121 H12E 109.5
C119 C121 H12F 109.5
H12E C121 H12F 109.5
C119 C121 H12G 109.5
H12E C121 H12G 109.5
H12F C121 H12G 109.5
C123 C122 Ag7 151.5(8)
C123 C122 Ag8 123.9(7)
Ag7 C122 Ag8 83.3(3)
C122 C123 C124 177.0(11)
C125 C124 C123 177.6(11)
C124 C125 C126 178.4(12)
C125 C126 C128 111.2(11)
C125 C126 C127 109.2(11)
C128 C126 C127 114.0(12)
C125 C126 H12H 107.4
C128 C126 H12H 107.4
C127 C126 H12H 107.4
C126 C127 H12I 109.5
C126 C127 H12J 109.5
H12I C127 H12J 109.5
C126 C127 H12K 109.5
H12I C127 H12K 109.5
H12J C127 H12K 109.5
C126 C128 H12L 109.5
C126 C128 H12M 109.5
H12L C128 H12M 109.5
C126 C128 H12N 109.5
H12L C128 H12N 109.5
H12M C128 H12N 109.5
C130 C129 C134 119.4(9)
C130 C129 P5 118.6(7)
C134 C129 P5 122.0(8)
C129 C130 C131 120.2(9)
C129 C130 H13D 119.9
C131 C130 H13D 119.9
C132 C131 C130 119.1(11)
C132 C131 H13E 120.4
C130 C131 H13E 120.4
C133 C132 C131 120.9(10)
C133 C132 H13F 119.6
C131 C132 H13F 119.6
C132 C133 C134 120.0(10)
C132 C133 H13G 120.0
C134 C133 H13G 120.0
C133 C134 C129 120.4(11)
C133 C134 H13H 119.8
C129 C134 H13H 119.8
C136 C135 C140 117.1(12)
C136 C135 P5 120.5(10)
C140 C135 P5 122.2(10)
C135 C136 C137 122.0(16)
C135 C136 H13I 119.0
C137 C136 H13I 119.0
C138 C137 C136 120.5(19)
C138 C137 H13J 119.8
C136 C137 H13J 119.8
C139 C138 C137 117.6(17)
C139 C138 H13K 121.2
C137 C138 H13K 121.2
C138 C139 C140 123(2)
C138 C139 H13L 118.3
C140 C139 H13L 118.3
C135 C140 C139 119.1(17)
C135 C140 H14D 120.4
C139 C140 H14D 120.4
C146 C141 C142 118.7(10)
C146 C141 P5 124.6(9)
C142 C141 P5 116.7(7)
C141 C142 C143 120.6(11)
C141 C142 H14E 119.7
C143 C142 H14E 119.7
C144 C143 C142 119.3(13)
C144 C143 H14F 120.3
C142 C143 H14F 120.3
C143 C144 C145 121.3(12)
C143 C144 H14G 119.3
C145 C144 H14G 119.3
C144 C145 C146 119.7(12)
C144 C145 H14H 120.1
C146 C145 H14H 120.1
C141 C146 C145 120.2(12)
C141 C146 H14I 119.9
C145 C146 H14I 119.9
C148 C147 C152 118.3(9)
C148 C147 P6 122.7(7)
C152 C147 P6 119.0(7)
C147 C148 C149 120.2(10)
C147 C148 H14J 119.9
C149 C148 H14J 119.9
C150 C149 C148 120.0(10)
C150 C149 H14K 120.0
C148 C149 H14K 120.0
C151 C150 C149 119.8(10)
C151 C150 H15A 120.1
C149 C150 H15A 120.1
C152 C151 C150 119.5(10)
C152 C151 H15B 120.2
C150 C151 H15B 120.2
C151 C152 C147 122.2(9)
C151 C152 H15C 118.9
C147 C152 H15C 118.9
C154 C153 C158 120.0
C154 C153 P6 117.5(4)
C158 C153 P6 122.5(4)
C153 C154 C155 120.0
C153 C154 H15D 120.0
C155 C154 H15D 120.0
C156 C155 C154 120.0
C156 C155 H15E 120.0
C154 C155 H15E 120.0
C155 C156 C157 120.0
C155 C156 H15F 120.0
C157 C156 H15F 120.0
C156 C157 C158 120.0
C156 C157 H15G 120.0
C158 C157 H15G 120.0
C157 C158 C153 120.0
C157 C158 H15H 120.0
C153 C158 H15H 120.0
C164 C159 C160 118.1(9)
C164 C159 P6 123.8(8)
C160 C159 P6 118.0(7)
C159 C160 C161 120.1(9)
C159 C160 H16A 120.0
C161 C160 H16A 120.0
C162 C161 C160 121.6(10)
C162 C161 H16B 119.2
C160 C161 H16B 119.2
C163 C162 C161 117.8(10)
C163 C162 H16C 121.1
C161 C162 H16C 121.1
C162 C163 C164 121.6(10)
C162 C163 H16D 119.2
C164 C163 H16D 119.2
C159 C164 C163 120.8(10)
C159 C164 H16E 119.6
C163 C164 H16E 119.6
C166 C165 C170 119.3(10)
C166 C165 P7 117.7(8)
C170 C165 P7 123.0(9)
C165 C166 C167 122.1(12)
C165 C166 H16F 119.0
C167 C166 H16F 119.0
C166 C167 C168 118.3(14)
C166 C167 H16G 120.9
C168 C167 H16G 120.9
C169 C168 C167 120.6(12)
C169 C168 H16H 119.7
C167 C168 H16H 119.7
C170 C169 C168 120.1(13)
C170 C169 H16I 120.0
C168 C169 H16I 120.0
C169 C170 C165 119.6(13)
C169 C170 H17A 120.2
C165 C170 H17A 120.2
C172 C171 C176 118.9(10)
C172 C171 P7 119.6(7)
C176 C171 P7 121.4(8)
C173 C172 C171 120.7(10)
C173 C172 H17B 119.7
C171 C172 H17B 119.7
C172 C173 C174 119.6(11)
C172 C173 H17C 120.2
C174 C173 H17C 120.2
C175 C174 C173 123.2(11)
C175 C174 H17D 118.4
C173 C174 H17D 118.4
C174 C175 C176 116.1(10)
C174 C175 H17E 121.9
C176 C175 H17E 121.9
C171 C176 C175 121.4(10)
C171 C176 H17F 119.3
C175 C176 H17F 119.3
C178 C177 C182 120.0
C178 C177 P7 117.2(4)
C182 C177 P7 122.8(4)
C179 C178 C177 120.0
C179 C178 H17G 120.0
C177 C178 H17G 120.0
C178 C179 C180 120.0
C178 C179 H17H 120.0
C180 C179 H17H 120.0
C181 C180 C179 120.0
C181 C180 H18A 120.0
C179 C180 H18A 120.0
C180 C181 C182 120.0
C180 C181 H18B 120.0
C182 C181 H18B 120.0
C181 C182 C177 120.0
C181 C182 H18C 120.0
C177 C182 H18C 120.0
C188 C183 C184 120.1(10)
C188 C183 P8 122.9(8)
C184 C183 P8 116.5(8)
C185 C184 C183 119.1(11)
C185 C184 H18D 120.5
C183 C184 H18D 120.5
C186 C185 C184 121.1(12)
C186 C185 H18E 119.5
C184 C185 H18E 119.5
C185 C186 C187 120.5(12)
C185 C186 H18F 119.7
C187 C186 H18F 119.7
C188 C187 C186 119.9(12)
C188 C187 H18G 120.0
C186 C187 H18G 120.0
C183 C188 C187 119.2(11)
C183 C188 H18H 120.4
C187 C188 H18H 120.4
C194 C189 C190 119.3(10)
C194 C189 P8 123.8(9)
C190 C189 P8 116.7(8)
C191 C190 C189 121.1(12)
C191 C190 H19B 119.5
C189 C190 H19B 119.5
C190 C191 C192 119.1(13)
C190 C191 H19C 120.5
C192 C191 H19C 120.5
C193 C192 C191 120.2(12)
C193 C192 H19D 119.9
C191 C192 H19D 119.9
C192 C193 C194 120.5(14)
C192 C193 H19E 119.7
C194 C193 H19E 119.7
C189 C194 C193 119.7(13)
C189 C194 H19F 120.1
C193 C194 H19F 120.1
C196 C195 C200 119.3(10)
C196 C195 P8 116.5(8)
C200 C195 P8 124.1(8)
C195 C196 C197 121.2(10)
C195 C196 H19G 119.4
C197 C196 H19G 119.4
C198 C197 C196 119.7(11)
C198 C197 H19H 120.1
C196 C197 H19H 120.1
C197 C198 C199 120.6(11)
C197 C198 H19I 119.7
C199 C198 H19I 119.7
C198 C199 C200 119.9(12)
C198 C199 H19J 120.1
C200 C199 H19J 120.1
C195 C200 C199 119.2(12)
C195 C200 H20D 120.4
C199 C200 H20D 120.4

loop_
_geom_bond_atom_site_label_1
_geom_bond_atom_site_label_2
_geom_bond_distance
Ag1 C8 2.393(9)
Ag1 C1 2.405(9)
Ag1 P1 2.502(2)
Ag1 P2 2.506(2)
Ag1 Ag2 2.9672(10)
Ag1 Ag3 2.9694(10)
Ag2 C1 2.066(10)
Ag2 C15 2.091(10)
Ag2 Ag3 2.9548(10)
Ag2 Ag4 2.9846(10)
Ag3 C22 2.080(10)
Ag3 C8 2.095(10)
Ag3 Ag4 2.9808(10)
Ag4 C22 2.394(10)
Ag4 C15 2.409(9)
Ag4 P4 2.514(3)
Ag4 P3 2.518(2)
Ag5 C101 2.360(9)
Ag5 C108 2.439(9)
Ag5 P5 2.500(2)
Ag5 P6 2.507(2)
Ag5 Ag7 2.9412(10)
Ag5 Ag6 2.9681(10)
Ag6 C115 2.083(10)
Ag6 C101 2.089(10)
Ag6 Ag8 2.9446(10)
Ag6 Ag7 2.9484(10)
Ag7 C108 2.078(11)
Ag7 C122 2.085(9)
Ag7 Ag8 2.9937(10)
Ag8 C115 2.404(10)
Ag8 C122 2.404(9)
Ag8 P8 2.507(2)
Ag8 P7 2.515(2)
P1 C35 1.825(10)
P1 C41 1.837(10)
P1 C29 1.840(10)
P2 C59 1.820(9)
P2 C53 1.825(9)
P2 C47 1.834(9)
P3 C77 1.825(10)
P3 C65 1.827(11)
P3 C71 1.827(10)
P4 C89 1.825(10)
P4 C95 1.833(10)
P4 C83 1.844(10)
P5 C135 1.824(11)
P5 C141 1.827(10)
P5 C129 1.830(10)
P6 C159 1.814(9)
P6 C147 1.831(9)
P6 C153 1.837(5)
P7 C177 1.834(6)
P7 C171 1.835(10)
P7 C165 1.839(10)
P8 C195 1.819(10)
P8 C189 1.828(10)
P8 C183 1.838(10)
C1 C2 1.228(13)
C2 C3 1.386(14)
C3 C4 1.219(15)
C4 C5 1.489(15)
C5 C6 1.39(2)
C5 C7 1.49(2)
C5 H5A 1.0000
C6 H6A 0.9800
C6 H6B 0.9800
C6 H6C 0.9800
C7 H7A 0.9800
C7 H7B 0.9800
C7 H7C 0.9800
C8 C9 1.202(13)
C9 C10 1.385(14)
C10 C11 1.187(15)
C11 C12 1.474(17)
C12 C14 1.45(2)
C12 C13 1.53(2)
C12 H12A 1.0000
C13 H13A 0.9800
C13 H13B 0.9800
C13 H13C 0.9800
C14 H14A 0.9800
C14 H14B 0.9800
C14 H14C 0.9800
C15 C16 1.193(13)
C16 C17 1.383(13)
C17 C18 1.203(14)
C18 C19 1.469(14)
C19 C20 1.48(2)
C19 C21 1.502(19)
C19 H19A 1.0000
C20 H20A 0.9800
C20 H20B 0.9800
C20 H20C 0.9800
C21 H21A 0.9800
C21 H21B 0.9800
C21 H21C 0.9800
C22 C23 1.215(13)
C23 C24 1.388(14)
C24 C25 1.202(15)
C25 C26 1.478(16)
C26 C27 1.458(18)
C26 C28 1.504(19)
C26 H26A 1.0000
C27 H27A 0.9800
C27 H27B 0.9800
C27 H27C 0.9800
C28 H28A 0.9800
C28 H28B 0.9800
C28 H28C 0.9800
C29 C30 1.379(14)
C29 C34 1.393(15)
C30 C31 1.385(18)
C30 H30A 0.9500
C31 C32 1.41(2)
C31 H31A 0.9500
C32 C33 1.37(2)
C32 H32A 0.9500
C33 C34 1.401(17)
C33 H33A 0.9500
C34 H34A 0.9500
C35 C36 1.383(13)
C35 C40 1.387(13)
C36 C37 1.391(14)
C36 H36A 0.9500
C37 C38 1.387(15)
C37 H37A 0.9500
C38 C39 1.378(17)
C38 H38A 0.9500
C39 C40 1.381(15)
C39 H39A 0.9500
C40 H40A 0.9500
C41 C42 1.387(14)
C41 C46 1.401(15)
C42 C43 1.386(15)
C42 H42A 0.9500
C43 C44 1.36(2)
C43 H43A 0.9500
C44 C45 1.38(2)
C44 H44A 0.9500
C45 C46 1.387(17)
C45 H45A 0.9500
C46 H46A 0.9500
C47 C48 1.384(13)
C47 C52 1.386(13)
C48 C49 1.403(15)
C48 H48A 0.9500
C49 C50 1.375(17)
C49 H49A 0.9500
C50 C51 1.398(16)
C50 H50A 0.9500
C51 C52 1.373(15)
C51 H51A 0.9500
C52 H52A 0.9500
C53 C54 1.376(14)
C53 C58 1.410(13)
C54 C55 1.412(15)
C54 H54A 0.9500
C55 C56 1.380(18)
C55 H55A 0.9500
C56 C57 1.377(19)
C56 H56A 0.9500
C57 C58 1.366(15)
C57 H57A 0.9500
C58 H58A 0.9500
C59 C64 1.380(13)
C59 C60 1.397(13)
C60 C61 1.380(14)
C60 H60A 0.9500
C61 C62 1.386(15)
C61 H61A 0.9500
C62 C63 1.356(17)
C62 H62A 0.9500
C63 C64 1.412(16)
C63 H63A 0.9500
C64 H64A 0.9500
C65 C70 1.364(15)
C65 C66 1.400(15)
C66 C67 1.376(15)
C66 H66A 0.9500
C67 C68 1.407(19)
C67 H67A 0.9500
C68 C69 1.365(19)
C68 H68A 0.9500
C69 C70 1.384(16)
C69 H69A 0.9500
C70 H70A 0.9500
C71 C72 1.397(14)
C71 C76 1.410(14)
C72 C73 1.370(14)
C72 H72A 0.9500
C73 C74 1.380(15)
C73 H73A 0.9500
C74 C75 1.407(15)
C74 H74A 0.9500
C75 C76 1.393(14)
C75 H75A 0.9500
C76 H76A 0.9500
C77 C82 1.400(15)
C77 C78 1.425(14)
C78 C79 1.385(16)
C78 H78A 0.9500
C79 C80 1.39(2)
C79 H79A 0.9500
C80 C81 1.35(2)
C80 H80A 0.9500
C81 C82 1.424(15)
C81 H81A 0.9500
C82 H82A 0.9500
C83 C88 1.352(15)
C83 C84 1.384(14)
C84 C85 1.359(16)
C84 H84A 0.9500
C85 C86 1.351(19)
C85 H85A 0.9500
C86 C87 1.379(19)
C86 H86A 0.9500
C87 C88 1.393(17)
C87 H87A 0.9500
C88 H88A 0.9500
C89 C90 1.368(15)
C89 C94 1.392(15)
C90 C91 1.385(15)
C90 H90A 0.9500
C91 C92 1.352(17)
C91 H91A 0.9500
C92 C93 1.389(19)
C92 H92A 0.9500
C93 C94 1.382(17)
C93 H93A 0.9500
C94 H94A 0.9500
C95 C96 1.395(14)
C95 C100 1.417(15)
C96 C97 1.353(15)
C96 H96A 0.9500
C97 C98 1.397(19)
C97 H97A 0.9500
C98 C99 1.37(2)
C98 H98A 0.9500
C99 C100 1.394(19)
C99 H99A 0.9500
C100 H10A 0.9500
C101 C102 1.205(13)
C102 C103 1.386(13)
C103 C104 1.190(14)
C104 C105 1.471(15)
C105 C106 1.51(2)
C105 C107 1.52(2)
C105 H10B 1.0000
C106 H10C 0.9800
C106 H10D 0.9800
C106 H10E 0.9800
C107 H10F 0.9800
C107 H10G 0.9800
C107 H10H 0.9800
C108 C109 1.217(14)
C109 C110 1.382(14)
C110 C111 1.198(16)
C111 C112 1.506(18)
C112 C114 1.41(2)
C112 C113 1.53(2)
C112 H11A 1.0000
C113 H11B 0.9800
C113 H11C 0.9800
C113 H11D 0.9800
C114 H11E 0.9800
C114 H11F 0.9800
C114 H11G 0.9800
C115 C116 1.218(13)
C116 C117 1.365(14)
C117 C118 1.212(15)
C118 C119 1.480(16)
C119 C121 1.45(2)
C119 C120 1.462(19)
C119 H11H 1.0000
C120 H12B 0.9800
C120 H12C 0.9800
C120 H12D 0.9800
C121 H12E 0.9800
C121 H12F 0.9800
C121 H12G 0.9800
C122 C123 1.204(13)
C123 C124 1.376(14)
C124 C125 1.220(14)
C125 C126 1.457(15)
C126 C128 1.51(2)
C126 C127 1.56(2)
C126 H12H 1.0000
C127 H12I 0.9800
C127 H12J 0.9800
C127 H12K 0.9800
C128 H12L 0.9800
C128 H12M 0.9800
C128 H12N 0.9800
C129 C130 1.362(14)
C129 C134 1.398(13)
C130 C131 1.408(14)
C130 H13D 0.9500
C131 C132 1.379(15)
C131 H13E 0.9500
C132 C133 1.358(17)
C132 H13F 0.9500
C133 C134 1.378(16)
C133 H13G 0.9500
C134 H13H 0.9500
C135 C136 1.371(17)
C135 C140 1.372(19)
C136 C137 1.37(2)
C136 H13I 0.9500
C137 C138 1.35(3)
C137 H13J 0.9500
C138 C139 1.34(3)
C138 H13K 0.9500
C139 C140 1.38(2)
C139 H13L 0.9500
C140 H14D 0.9500
C141 C146 1.394(15)
C141 C142 1.395(14)
C142 C143 1.403(16)
C142 H14E 0.9500
C143 C144 1.364(19)
C143 H14F 0.9500
C144 C145 1.37(2)
C144 H14G 0.9500
C145 C146 1.399(18)
C145 H14H 0.9500
C146 H14I 0.9500
C147 C148 1.385(13)
C147 C152 1.389(13)
C148 C149 1.394(14)
C148 H14J 0.9500
C149 C150 1.392(16)
C149 H14K 0.9500
C150 C151 1.380(16)
C150 H15A 0.9500
C151 C152 1.367(14)
C151 H15B 0.9500
C152 H15C 0.9500
C153 C154 1.3900
C153 C158 1.3900
C154 C155 1.3900
C154 H15D 0.9500
C155 C156 1.3900
C155 H15E 0.9500
C156 C157 1.3900
C156 H15F 0.9500
C157 C158 1.3900
C157 H15G 0.9500
C158 H15H 0.9500
C159 C164 1.372(14)
C159 C160 1.382(14)
C160 C161 1.400(13)
C160 H16A 0.9500
C161 C162 1.369(14)
C161 H16B 0.9500
C162 C163 1.362(16)
C162 H16C 0.9500
C163 C164 1.393(15)
C163 H16D 0.9500
C164 H16E 0.9500
C165 C166 1.378(15)
C165 C170 1.420(15)
C166 C167 1.386(16)
C166 H16F 0.9500
C167 C168 1.41(2)
C167 H16G 0.9500
C168 C169 1.40(2)
C168 H16H 0.9500
C169 C170 1.379(18)
C169 H16I 0.9500
C170 H17A 0.9500
C171 C172 1.388(14)
C171 C176 1.401(14)
C172 C173 1.380(14)
C172 H17B 0.9500
C173 C174 1.409(16)
C173 H17C 0.9500
C174 C175 1.352(16)
C174 H17D 0.9500
C175 C176 1.459(16)
C175 H17E 0.9500
C176 H17F 0.9500
C177 C178 1.3900
C177 C182 1.3900
C178 C179 1.3900
C178 H17G 0.9500
C179 C180 1.3900
C179 H17H 0.9500
C180 C181 1.3900
C180 H18A 0.9500
C181 C182 1.3900
C181 H18B 0.9500
C182 H18C 0.9500
C183 C188 1.389(15)
C183 C184 1.405(15)
C184 C185 1.390(16)
C184 H18D 0.9500
C185 C186 1.341(18)
C185 H18E 0.9500
C186 C187 1.402(19)
C186 H18F 0.9500
C187 C188 1.389(17)
C187 H18G 0.9500
C188 H18H 0.9500
C189 C194 1.378(15)
C189 C190 1.392(15)
C190 C191 1.370(16)
C190 H19B 0.9500
C191 C192 1.40(2)
C191 H19C 0.9500
C192 C193 1.36(2)
C192 H19D 0.9500
C193 C194 1.396(18)
C193 H19E 0.9500
C194 H19F 0.9500
C195 C196 1.381(14)
C195 C200 1.384(15)
C196 C197 1.395(15)
C196 H19G 0.9500
C197 C198 1.350(17)
C197 H19H 0.9500
C198 C199 1.390(19)
C198 H19I 0.9500
C199 C200 1.412(18)
C199 H19J 0.9500
C200 H20D 0.9500

loop_
_geom_torsion_atom_site_label_1
_geom_torsion_atom_site_label_2
_geom_torsion_atom_site_label_3
_geom_torsion_atom_site_label_4
_geom_torsion
C8 Ag1 Ag2 C1 158.0(4)
P1 Ag1 Ag2 C1 -103.4(3)
P2 Ag1 Ag2 C1 50.6(3)
Ag3 Ag1 Ag2 C1 125.9(3)
C8 Ag1 Ag2 C15 -37.0(4)
C1 Ag1 Ag2 C15 164.9(5)
P1 Ag1 Ag2 C15 61.5(3)
P2 Ag1 Ag2 C15 -144.5(3)
Ag3 Ag1 Ag2 C15 -69.1(3)
C8 Ag1 Ag2 Ag3 32.1(2)
C1 Ag1 Ag2 Ag3 -125.9(3)
P1 Ag1 Ag2 Ag3 130.64(6)
P2 Ag1 Ag2 Ag3 -75.38(8)
C8 Ag1 Ag2 Ag4 29.4(2)
C1 Ag1 Ag2 Ag4 -128.7(3)
P1 Ag1 Ag2 Ag4 127.91(6)
P2 Ag1 Ag2 Ag4 -78.12(8)
Ag3 Ag1 Ag2 Ag4 -2.74(3)
C1 Ag2 Ag3 C22 101.9(4)
C15 Ag2 Ag3 C22 -80.1(4)
Ag1 Ag2 Ag3 C22 142.9(3)
Ag4 Ag2 Ag3 C22 -39.8(3)
C1 Ag2 Ag3 C8 -78.8(4)
C15 Ag2 Ag3 C8 99.2(3)
Ag1 Ag2 Ag3 C8 -37.9(2)
Ag4 Ag2 Ag3 C8 139.4(2)
C1 Ag2 Ag3 Ag1 -40.9(3)
C15 Ag2 Ag3 Ag1 137.1(3)
Ag4 Ag2 Ag3 Ag1 177.28(3)
C1 Ag2 Ag3 Ag4 141.8(3)
C15 Ag2 Ag3 Ag4 -40.2(3)
Ag1 Ag2 Ag3 Ag4 -177.28(3)
C8 Ag1 Ag3 C22 165.2(5)
C1 Ag1 Ag3 C22 -30.2(5)
P1 Ag1 Ag3 C22 -145.5(4)
P2 Ag1 Ag3 C22 68.0(4)
Ag2 Ag1 Ag3 C22 -64.2(4)
C1 Ag1 Ag3 C8 164.6(4)
P1 Ag1 Ag3 C8 49.3(3)
P2 Ag1 Ag3 C8 -97.2(3)
Ag2 Ag1 Ag3 C8 130.6(3)
C8 Ag1 Ag3 Ag2 -130.6(3)
C1 Ag1 Ag3 Ag2 34.0(2)
P1 Ag1 Ag3 Ag2 -81.35(8)
P2 Ag1 Ag3 Ag2 132.16(6)
C8 Ag1 Ag3 Ag4 -127.9(3)
C1 Ag1 Ag3 Ag4 36.7(2)
P1 Ag1 Ag3 Ag4 -78.60(9)
P2 Ag1 Ag3 Ag4 134.90(6)
Ag2 Ag1 Ag3 Ag4 2.74(3)
C8 Ag3 Ag4 C22 163.3(5)
Ag2 Ag3 Ag4 C22 -127.1(3)
Ag1 Ag3 Ag4 C22 -129.8(3)
C22 Ag3 Ag4 C15 160.9(4)
C8 Ag3 Ag4 C15 -35.8(4)
Ag2 Ag3 Ag4 C15 33.8(2)
Ag1 Ag3 Ag4 C15 31.1(2)
C22 Ag3 Ag4 P4 52.0(3)
C8 Ag3 Ag4 P4 -144.7(4)
Ag2 Ag3 Ag4 P4 -75.14(8)
Ag1 Ag3 Ag4 P4 -77.87(9)
C22 Ag3 Ag4 P3 -102.6(3)
C8 Ag3 Ag4 P3 60.7(4)
Ag2 Ag3 Ag4 P3 130.25(6)
Ag1 Ag3 Ag4 P3 127.52(6)
C22 Ag3 Ag4 Ag2 127.1(3)
C8 Ag3 Ag4 Ag2 -69.6(4)
Ag1 Ag3 Ag4 Ag2 -2.73(3)
C1 Ag2 Ag4 C22 -31.3(4)
C15 Ag2 Ag4 C22 160.3(4)
Ag3 Ag2 Ag4 C22 33.5(2)
Ag1 Ag2 Ag4 C22 36.3(2)
C1 Ag2 Ag4 C15 168.4(5)
Ag3 Ag2 Ag4 C15 -126.8(3)
Ag1 Ag2 Ag4 C15 -124.0(3)
C1 Ag2 Ag4 P4 70.4(4)
C15 Ag2 Ag4 P4 -98.0(3)
Ag3 Ag2 Ag4 P4 135.20(6)
Ag1 Ag2 Ag4 P4 137.94(6)
C1 Ag2 Ag4 P3 -144.6(4)
C15 Ag2 Ag4 P3 47.1(4)
Ag3 Ag2 Ag4 P3 -79.70(8)
Ag1 Ag2 Ag4 P3 -76.97(8)
C1 Ag2 Ag4 Ag3 -64.8(4)
C15 Ag2 Ag4 Ag3 126.8(3)
Ag1 Ag2 Ag4 Ag3 2.73(3)
C101 Ag5 Ag6 C115 164.8(5)
C108 Ag5 Ag6 C115 -30.3(5)
P5 Ag5 Ag6 C115 -147.0(4)
P6 Ag5 Ag6 C115 67.7(4)
Ag7 Ag5 Ag6 C115 -65.0(4)
C108 Ag5 Ag6 C101 165.0(4)
P5 Ag5 Ag6 C101 48.2(3)
P6 Ag5 Ag6 C101 -97.0(3)
Ag7 Ag5 Ag6 C101 130.2(3)
C101 Ag5 Ag6 Ag8 -126.6(3)
C108 Ag5 Ag6 Ag8 38.4(2)
P5 Ag5 Ag6 Ag8 -78.34(9)
P6 Ag5 Ag6 Ag8 136.42(6)
Ag7 Ag5 Ag6 Ag8 3.64(3)
C101 Ag5 Ag6 Ag7 -130.2(3)
C108 Ag5 Ag6 Ag7 34.8(2)
P5 Ag5 Ag6 Ag7 -81.99(9)
P6 Ag5 Ag6 Ag7 132.78(6)
C101 Ag5 Ag7 C108 157.5(4)
P5 Ag5 Ag7 C108 -103.0(3)
P6 Ag5 Ag7 C108 50.1(3)
Ag6 Ag5 Ag7 C108 125.2(3)
C101 Ag5 Ag7 C122 -36.4(4)
C108 Ag5 Ag7 C122 166.2(5)
P5 Ag5 Ag7 C122 63.1(3)
P6 Ag5 Ag7 C122 -143.8(3)
Ag6 Ag5 Ag7 C122 -68.7(3)
C101 Ag5 Ag7 Ag6 32.3(2)
C108 Ag5 Ag7 Ag6 -125.2(3)
P5 Ag5 Ag7 Ag6 131.78(7)
P6 Ag5 Ag7 Ag6 -75.09(8)
C101 Ag5 Ag7 Ag8 28.7(2)
C108 Ag5 Ag7 Ag8 -128.7(3)
P5 Ag5 Ag7 Ag8 128.23(7)
P6 Ag5 Ag7 Ag8 -78.65(8)
Ag6 Ag5 Ag7 Ag8 -3.56(3)
C115 Ag6 Ag7 C108 100.8(4)
C101 Ag6 Ag7 C108 -79.9(4)
Ag8 Ag6 Ag7 C108 141.2(3)
Ag5 Ag6 Ag7 C108 -42.4(3)
C115 Ag6 Ag7 C122 -81.2(4)
C101 Ag6 Ag7 C122 98.1(3)
Ag8 Ag6 Ag7 C122 -40.8(2)
Ag5 Ag6 Ag7 C122 135.6(2)
C115 Ag6 Ag7 Ag5 143.2(3)
C101 Ag6 Ag7 Ag5 -37.5(2)
Ag8 Ag6 Ag7 Ag5 -176.42(3)
C115 Ag6 Ag7 Ag8 -40.4(3)
C101 Ag6 Ag7 Ag8 138.9(2)
Ag5 Ag6 Ag7 Ag8 176.42(3)
C101 Ag6 Ag8 C115 163.4(5)
Ag7 Ag6 Ag8 C115 -127.5(3)
Ag5 Ag6 Ag8 C115 -131.1(3)
C115 Ag6 Ag8 C122 161.8(4)
C101 Ag6 Ag8 C122 -34.8(4)
Ag7 Ag6 Ag8 C122 34.4(2)
Ag5 Ag6 Ag8 C122 30.8(2)
C115 Ag6 Ag8 P8 52.2(3)
C101 Ag6 Ag8 P8 -144.4(4)
Ag7 Ag6 Ag8 P8 -75.31(8)
Ag5 Ag6 Ag8 P8 -78.90(9)
C115 Ag6 Ag8 P7 -102.0(3)
C101 Ag6 Ag8 P7 61.4(4)
Ag7 Ag6 Ag8 P7 130.53(7)
Ag5 Ag6 Ag8 P7 126.94(7)
C115 Ag6 Ag8 Ag7 127.5(3)
C101 Ag6 Ag8 Ag7 -69.1(4)
Ag5 Ag6 Ag8 Ag7 -3.59(3)
C108 Ag7 Ag8 C115 -31.8(4)
C122 Ag7 Ag8 C115 159.1(4)
Ag5 Ag7 Ag8 C115 37.3(2)
Ag6 Ag7 Ag8 C115 33.8(2)
C108 Ag7 Ag8 C122 169.2(5)
Ag5 Ag7 Ag8 C122 -121.7(3)
Ag6 Ag7 Ag8 C122 -125.3(3)
C108 Ag7 Ag8 P8 68.7(4)
C122 Ag7 Ag8 P8 -100.5(3)
Ag5 Ag7 Ag8 P8 137.84(6)
Ag6 Ag7 Ag8 P8 134.24(6)
C108 Ag7 Ag8 P7 -146.8(4)
C122 Ag7 Ag8 P7 44.0(3)
Ag5 Ag7 Ag8 P7 -77.69(9)
Ag6 Ag7 Ag8 P7 -81.29(9)
C108 Ag7 Ag8 Ag6 -65.5(4)
C122 Ag7 Ag8 Ag6 125.3(3)
Ag5 Ag7 Ag8 Ag6 3.60(3)
C8 Ag1 P1 C35 61.9(4)
C1 Ag1 P1 C35 -77.3(4)
P2 Ag1 P1 C35 170.6(3)
Ag2 Ag1 P1 C35 -32.0(3)
Ag3 Ag1 P1 C35 29.6(4)
C8 Ag1 P1 C41 -176.9(4)
C1 Ag1 P1 C41 43.9(4)
P2 Ag1 P1 C41 -68.2(4)
Ag2 Ag1 P1 C41 89.3(4)
Ag3 Ag1 P1 C41 150.8(3)
C8 Ag1 P1 C29 -57.4(4)
C1 Ag1 P1 C29 163.4(4)
P2 Ag1 P1 C29 51.3(4)
Ag2 Ag1 P1 C29 -151.3(4)
Ag3 Ag1 P1 C29 -89.7(4)
C8 Ag1 P2 C59 -101.3(4)
C1 Ag1 P2 C59 34.4(4)
P1 Ag1 P2 C59 152.2(3)
Ag2 Ag1 P2 C59 1.8(3)
Ag3 Ag1 P2 C59 -56.2(3)
C8 Ag1 P2 C53 17.0(4)
C1 Ag1 P2 C53 152.7(4)
P1 Ag1 P2 C53 -89.5(3)
Ag2 Ag1 P2 C53 120.1(3)
Ag3 Ag1 P2 C53 62.1(3)
C8 Ag1 P2 C47 141.5(4)
C1 Ag1 P2 C47 -82.8(4)
P1 Ag1 P2 C47 35.1(4)
Ag2 Ag1 P2 C47 -115.4(3)
Ag3 Ag1 P2 C47 -173.3(3)
C22 Ag4 P3 C77 46.4(5)
C15 Ag4 P3 C77 -177.4(4)
P4 Ag4 P3 C77 -68.0(4)
Ag3 Ag4 P3 C77 91.6(4)
Ag2 Ag4 P3 C77 151.8(4)
C22 Ag4 P3 C65 165.3(5)
C15 Ag4 P3 C65 -58.6(4)
P4 Ag4 P3 C65 50.9(4)
Ag3 Ag4 P3 C65 -149.5(4)
Ag2 Ag4 P3 C65 -89.4(4)
C22 Ag4 P3 C71 -74.0(4)
C15 Ag4 P3 C71 62.1(4)
P4 Ag4 P3 C71 171.6(3)
Ag3 Ag4 P3 C71 -28.8(3)
Ag2 Ag4 P3 C71 31.3(4)
C22 Ag4 P4 C89 32.9(4)
C15 Ag4 P4 C89 -104.1(4)
P3 Ag4 P4 C89 150.6(3)
Ag3 Ag4 P4 C89 -0.9(4)
Ag2 Ag4 P4 C89 -59.0(3)
C22 Ag4 P4 C95 152.5(4)
C15 Ag4 P4 C95 15.5(4)
P3 Ag4 P4 C95 -89.8(4)
Ag3 Ag4 P4 C95 118.7(3)
Ag2 Ag4 P4 C95 60.6(3)
C22 Ag4 P4 C83 -87.8(4)
C15 Ag4 P4 C83 135.1(4)
P3 Ag4 P4 C83 29.8(3)
Ag3 Ag4 P4 C83 -121.7(3)
Ag2 Ag4 P4 C83 -179.7(3)
C101 Ag5 P5 C135 -61.6(5)
C108 Ag5 P5 C135 158.0(5)
P6 Ag5 P5 C135 46.8(4)
Ag7 Ag5 P5 C135 -155.9(4)
Ag6 Ag5 P5 C135 -93.5(4)
C101 Ag5 P5 C141 -179.1(4)
C108 Ag5 P5 C141 40.5(5)
P6 Ag5 P5 C141 -70.7(4)
Ag7 Ag5 P5 C141 86.7(4)
Ag6 Ag5 P5 C141 149.0(4)
C101 Ag5 P5 C129 56.7(4)
C108 Ag5 P5 C129 -83.7(4)
P6 Ag5 P5 C129 165.1(3)
Ag7 Ag5 P5 C129 -37.5(3)
Ag6 Ag5 P5 C129 24.9(4)
C101 Ag5 P6 C159 -100.5(4)
C108 Ag5 P6 C159 35.3(4)
P5 Ag5 P6 C159 152.8(3)
Ag7 Ag5 P6 C159 2.6(3)
Ag6 Ag5 P6 C159 -55.4(3)
C101 Ag5 P6 C147 141.0(4)
C108 Ag5 P6 C147 -83.3(4)
P5 Ag5 P6 C147 34.2(3)
Ag7 Ag5 P6 C147 -116.0(3)
Ag6 Ag5 P6 C147 -173.9(3)
C101 Ag5 P6 C153 18.6(3)
C108 Ag5 P6 C153 154.3(3)
P5 Ag5 P6 C153 -88.2(3)
Ag7 Ag5 P6 C153 121.6(2)
Ag6 Ag5 P6 C153 63.7(3)
C115 Ag8 P7 C177 165.2(4)
C122 Ag8 P7 C177 -58.4(4)
P8 Ag8 P7 C177 52.4(3)
Ag6 Ag8 P7 C177 -148.6(3)
Ag7 Ag8 P7 C177 -87.3(3)
C115 Ag8 P7 C171 -73.2(4)
C122 Ag8 P7 C171 63.1(4)
P8 Ag8 P7 C171 173.9(3)
Ag6 Ag8 P7 C171 -27.1(4)
Ag7 Ag8 P7 C171 34.2(4)
C115 Ag8 P7 C165 46.5(5)
C122 Ag8 P7 C165 -177.1(5)
P8 Ag8 P7 C165 -66.4(4)
Ag6 Ag8 P7 C165 92.6(4)
Ag7 Ag8 P7 C165 153.9(4)
C115 Ag8 P8 C195 31.7(4)
C122 Ag8 P8 C195 -105.3(4)
P7 Ag8 P8 C195 148.9(3)
Ag6 Ag8 P8 C195 -2.5(4)
Ag7 Ag8 P8 C195 -60.6(4)
C115 Ag8 P8 C189 150.5(4)
C122 Ag8 P8 C189 13.4(4)
P7 Ag8 P8 C189 -92.3(4)
Ag6 Ag8 P8 C189 116.3(4)
Ag7 Ag8 P8 C189 58.2(4)
C115 Ag8 P8 C183 -89.0(4)
C122 Ag8 P8 C183 134.0(4)
P7 Ag8 P8 C183 28.2(4)
Ag6 Ag8 P8 C183 -123.2(3)
Ag7 Ag8 P8 C183 178.7(3)
C15 Ag2 C1 C2 35(3)
Ag3 Ag2 C1 C2 -153.7(19)
Ag1 Ag2 C1 C2 161(2)
Ag4 Ag2 C1 C2 -101.4(19)
C15 Ag2 C1 Ag1 -126.4(15)
Ag3 Ag2 C1 Ag1 45.0(2)
Ag4 Ag2 C1 Ag1 97.3(3)
C8 Ag1 C1 C2 159.8(8)
P1 Ag1 C1 C2 -80.1(9)
P2 Ag1 C1 C2 45.8(9)
Ag2 Ag1 C1 C2 -170.3(11)
Ag3 Ag1 C1 C2 145.4(9)
C8 Ag1 C1 Ag2 -30.0(5)
P1 Ag1 C1 Ag2 90.2(3)
P2 Ag1 C1 Ag2 -143.9(2)
Ag3 Ag1 C1 Ag2 -44.3(2)
Ag2 C1 C2 C3 -82(12)
Ag1 C1 C2 C3 76(11)
C1 C2 C3 C4 12(26)
C2 C3 C4 C5 -5(30)
C3 C4 C5 C6 165(14)
C3 C4 C5 C7 -72(15)
C22 Ag3 C8 C9 25(2)
Ag2 Ag3 C8 C9 -152.6(14)
Ag1 Ag3 C8 C9 165.6(16)
Ag4 Ag3 C8 C9 -97.1(15)
C22 Ag3 C8 Ag1 -141.0(12)
Ag2 Ag3 C8 Ag1 41.8(2)
Ag4 Ag3 C8 Ag1 97.3(3)
C1 Ag1 C8 C9 168.2(8)
P1 Ag1 C8 C9 43.8(9)
P2 Ag1 C8 C9 -79.4(9)
Ag2 Ag1 C8 C9 148.0(9)
Ag3 Ag1 C8 C9 -171.0(10)
C1 Ag1 C8 Ag3 -20.8(5)
P1 Ag1 C8 Ag3 -145.26(19)
P2 Ag1 C8 Ag3 91.6(2)
Ag2 Ag1 C8 Ag3 -41.0(2)
Ag3 C8 C9 C10 -51(54)
Ag1 C8 C9 C10 111(53)
C8 C9 C10 C11 54(65)
C9 C10 C11 C12 119(100)
C10 C11 C12 C14 145(100)
C10 C11 C12 C13 -88(100)
C1 Ag2 C15 C16 20(3)
Ag3 Ag2 C15 C16 -151.5(17)
Ag1 Ag2 C15 C16 -96.7(17)
Ag4 Ag2 C15 C16 164.1(19)
C1 Ag2 C15 Ag4 -144.2(15)
Ag3 Ag2 C15 Ag4 44.4(2)
Ag1 Ag2 C15 Ag4 99.2(3)
C22 Ag4 C15 C16 163.2(8)
P4 Ag4 C15 C16 -78.2(10)
P3 Ag4 C15 C16 43.4(10)
Ag3 Ag4 C15 C16 145.9(9)
Ag2 Ag4 C15 C16 -170.5(12)
C22 Ag4 C15 Ag2 -26.3(5)
P4 Ag4 C15 Ag2 92.4(3)
P3 Ag4 C15 Ag2 -146.1(2)
Ag3 Ag4 C15 Ag2 -43.6(2)
Ag2 C15 C16 C17 -61(25)
Ag4 C15 C16 C17 99(24)
C15 C16 C17 C18 49(41)
C16 C17 C18 C19 129(30)
C17 C18 C19 C20 -89(32)
C17 C18 C19 C21 141(32)
C8 Ag3 C22 C23 27(3)
Ag2 Ag3 C22 C23 -155.9(17)
Ag1 Ag3 C22 C23 -104.1(17)
Ag4 Ag3 C22 C23 159.8(19)
C8 Ag3 C22 Ag4 -133.0(12)
Ag2 Ag3 C22 Ag4 44.3(2)
Ag1 Ag3 C22 Ag4 96.1(3)
C15 Ag4 C22 C23 165.5(8)
P4 Ag4 C22 C23 45.9(9)
P3 Ag4 C22 C23 -79.4(9)
Ag3 Ag4 C22 C23 -169.1(11)
Ag2 Ag4 C22 C23 147.6(9)
C15 Ag4 C22 Ag3 -25.4(5)
P4 Ag4 C22 Ag3 -144.9(2)
P3 Ag4 C22 Ag3 89.7(3)
Ag2 Ag4 C22 Ag3 -43.3(2)
Ag3 C22 C23 C24 -90(12)
Ag4 C22 C23 C24 66(12)
C22 C23 C24 C25 25(24)
C23 C24 C25 C26 -18(32)
C24 C25 C26 C27 166(19)
C24 C25 C26 C28 -62(20)
C35 P1 C29 C30 177.4(8)
C41 P1 C29 C30 69.2(9)
Ag1 P1 C29 C30 -56.5(9)
C35 P1 C29 C34 -7.1(10)
C41 P1 C29 C34 -115.3(9)
Ag1 P1 C29 C34 119.0(9)
C34 C29 C30 C31 0.9(17)
P1 C29 C30 C31 176.6(10)
C29 C30 C31 C32 -0.1(19)
C30 C31 C32 C33 -2(2)
C31 C32 C33 C34 2(2)
C30 C29 C34 C33 -0.2(17)
P1 C29 C34 C33 -175.6(10)
C32 C33 C34 C29 -1(2)
C41 P1 C35 C36 -137.5(8)
C29 P1 C35 C36 113.8(8)
Ag1 P1 C35 C36 -10.1(9)
C41 P1 C35 C40 43.9(9)
C29 P1 C35 C40 -64.8(9)
Ag1 P1 C35 C40 171.2(7)
C40 C35 C36 C37 -1.3(15)
P1 C35 C36 C37 180.0(8)
C35 C36 C37 C38 1.6(16)
C36 C37 C38 C39 -1.3(16)
C37 C38 C39 C40 0.7(17)
C38 C39 C40 C35 -0.4(17)
C36 C35 C40 C39 0.7(15)
P1 C35 C40 C39 179.3(8)
C35 P1 C41 C42 86.6(8)
C29 P1 C41 C42 -165.0(8)
Ag1 P1 C41 C42 -41.1(8)
C35 P1 C41 C46 -93.9(10)
C29 P1 C41 C46 14.5(11)
Ag1 P1 C41 C46 138.4(9)
C46 C41 C42 C43 -0.6(15)
P1 C41 C42 C43 178.9(8)
C41 C42 C43 C44 0.0(18)
C42 C43 C44 C45 0(2)
C43 C44 C45 C46 1(2)
C44 C45 C46 C41 -2(2)
C42 C41 C46 C45 1.6(19)
P1 C41 C46 C45 -177.9(11)
C59 P2 C47 C48 -101.4(8)
C53 P2 C47 C48 151.7(7)
Ag1 P2 C47 C48 20.1(8)
C59 P2 C47 C52 76.4(9)
C53 P2 C47 C52 -30.5(9)
Ag1 P2 C47 C52 -162.1(7)
C52 C47 C48 C49 -2.5(15)
P2 C47 C48 C49 175.4(8)
C47 C48 C49 C50 -0.1(16)
C48 C49 C50 C51 1.7(18)
C49 C50 C51 C52 -0.7(19)
C50 C51 C52 C47 -1.9(18)
C48 C47 C52 C51 3.5(16)
P2 C47 C52 C51 -174.2(9)
C59 P2 C53 C54 159.1(7)
C47 P2 C53 C54 -93.3(8)
Ag1 P2 C53 C54 36.4(8)
C59 P2 C53 C58 -20.7(9)
C47 P2 C53 C58 86.8(8)
Ag1 P2 C53 C58 -143.4(7)
C58 C53 C54 C55 1.4(14)
P2 C53 C54 C55 -178.4(8)
C53 C54 C55 C56 -0.8(16)
C54 C55 C56 C57 1.6(18)
C55 C56 C57 C58 -3.0(19)
C56 C57 C58 C53 3.7(18)
C54 C53 C58 C57 -2.9(15)
P2 C53 C58 C57 177.0(9)
C53 P2 C59 C64 108.9(9)
C47 P2 C59 C64 0.6(10)
Ag1 P2 C59 C64 -123.7(9)
C53 P2 C59 C60 -73.0(8)
C47 P2 C59 C60 178.7(7)
Ag1 P2 C59 C60 54.4(8)
C64 C59 C60 C61 -1.7(15)
P2 C59 C60 C61 -179.9(8)
C59 C60 C61 C62 0.4(16)
C60 C61 C62 C63 -0.1(18)
C61 C62 C63 C64 1(2)
C60 C59 C64 C63 2.6(17)
P2 C59 C64 C63 -179.3(10)
C62 C63 C64 C59 -2(2)
C77 P3 C65 C70 -116.0(9)
C71 P3 C65 C70 -9.1(10)
Ag4 P3 C65 C70 117.9(8)
C77 P3 C65 C66 65.5(8)
C71 P3 C65 C66 172.4(8)
Ag4 P3 C65 C66 -60.6(8)
C70 C65 C66 C67 0.3(16)
P3 C65 C66 C67 178.9(9)
C65 C66 C67 C68 0.9(18)
C66 C67 C68 C69 -2(2)
C67 C68 C69 C70 1(2)
C66 C65 C70 C69 -0.8(16)
P3 C65 C70 C69 -179.2(9)
C68 C69 C70 C65 0.0(18)
C77 P3 C71 C72 -136.6(8)
C65 P3 C71 C72 116.0(8)
Ag4 P3 C71 C72 -9.2(9)
C77 P3 C71 C76 42.9(9)
C65 P3 C71 C76 -64.4(9)
Ag4 P3 C71 C76 170.3(7)
C76 C71 C72 C73 -1.5(14)
P3 C71 C72 C73 178.0(8)
C71 C72 C73 C74 1.8(15)
C72 C73 C74 C75 0.3(15)
C73 C74 C75 C76 -2.4(15)
C74 C75 C76 C71 2.6(15)
C72 C71 C76 C75 -0.7(15)
P3 C71 C76 C75 179.7(8)
C65 P3 C77 C82 -165.4(8)
C71 P3 C77 C82 86.3(9)
Ag4 P3 C77 C82 -41.1(9)
C65 P3 C77 C78 13.6(10)
C71 P3 C77 C78 -94.8(9)
Ag4 P3 C77 C78 137.8(8)
C82 C77 C78 C79 -0.7(16)
P3 C77 C78 C79 -179.7(9)
C77 C78 C79 C80 0.9(19)
C78 C79 C80 C81 -1(2)
C79 C80 C81 C82 1(2)
C78 C77 C82 C81 0.9(16)
P3 C77 C82 C81 179.9(9)
C80 C81 C82 C77 -1.3(18)
C89 P4 C83 C88 92.6(10)
C95 P4 C83 C88 -15.8(11)
Ag4 P4 C83 C88 -142.6(9)
C89 P4 C83 C84 -89.2(8)
C95 P4 C83 C84 162.4(8)
Ag4 P4 C83 C84 35.6(9)
C88 C83 C84 C85 1.5(17)
P4 C83 C84 C85 -176.8(10)
C83 C84 C85 C86 -1(2)
C84 C85 C86 C87 1(2)
C85 C86 C87 C88 -1(2)
C84 C83 C88 C87 -1.6(19)
P4 C83 C88 C87 176.6(11)
C86 C87 C88 C83 2(2)
C95 P4 C89 C90 -89.6(9)
C83 P4 C89 C90 162.3(8)
Ag4 P4 C89 C90 37.0(9)
C95 P4 C89 C94 88.2(11)
C83 P4 C89 C94 -19.9(11)
Ag4 P4 C89 C94 -145.2(10)
C94 C89 C90 C91 -1.6(17)
P4 C89 C90 C91 176.4(9)
C89 C90 C91 C92 3.6(18)
C90 C91 C92 C93 -4(2)
C91 C92 C93 C94 2(2)
C92 C93 C94 C89 0(2)
C90 C89 C94 C93 0(2)
P4 C89 C94 C93 -178.0(12)
C89 P4 C95 C96 160.4(8)
C83 P4 C95 C96 -89.5(8)
Ag4 P4 C95 C96 35.8(9)
C89 P4 C95 C100 -18.2(11)
C83 P4 C95 C100 91.8(10)
Ag4 P4 C95 C100 -142.8(9)
C100 C95 C96 C97 -1.4(16)
P4 C95 C96 C97 179.9(9)
C95 C96 C97 C98 0.7(17)
C96 C97 C98 C99 0(2)
C97 C98 C99 C100 1(2)
C98 C99 C100 C95 -1(2)
C96 C95 C100 C99 1.6(18)
P4 C95 C100 C99 -179.8(11)
C115 Ag6 C101 C102 25(2)
Ag8 Ag6 C101 C102 -97.1(15)
Ag7 Ag6 C101 C102 -152.7(14)
Ag5 Ag6 C101 C102 165.7(16)
C115 Ag6 C101 Ag5 -140.8(12)
Ag8 Ag6 C101 Ag5 97.2(3)
Ag7 Ag6 C101 Ag5 41.6(2)
C108 Ag5 C101 C102 169.6(9)
P5 Ag5 C101 C102 43.3(10)
P6 Ag5 C101 C102 -78.3(10)
Ag7 Ag5 C101 C102 148.6(10)
Ag6 Ag5 C101 C102 -170.0(12)
C108 Ag5 C101 Ag6 -20.4(5)
P5 Ag5 C101 Ag6 -146.7(2)
P6 Ag5 C101 Ag6 91.8(2)
Ag7 Ag5 C101 Ag6 -41.4(2)
Ag6 C101 C102 C103 0(14)
Ag5 C101 C102 C103 161(12)
C101 C102 C103 C104 -29(33)
C102 C103 C104 C105 10(53)
C103 C104 C105 C106 -58(34)
C103 C104 C105 C107 67(34)
C122 Ag7 C108 C109 34(3)
Ag5 Ag7 C108 C109 159(2)
Ag6 Ag7 C108 C109 -155(2)
Ag8 Ag7 C108 C109 -103(2)
C122 Ag7 C108 Ag5 -125.2(16)
Ag6 Ag7 C108 Ag5 45.8(2)
Ag8 Ag7 C108 Ag5 98.0(3)
C101 Ag5 C108 C109 158.6(8)
P5 Ag5 C108 C109 -79.1(9)
P6 Ag5 C108 C109 44.9(9)
Ag7 Ag5 C108 C109 -170.5(11)
Ag6 Ag5 C108 C109 144.5(9)
C101 Ag5 C108 Ag7 -30.9(5)
P5 Ag5 C108 Ag7 91.4(2)
P6 Ag5 C108 Ag7 -144.5(2)
Ag6 Ag5 C108 Ag7 -45.0(2)
Ag7 C108 C109 C110 -68(10)
Ag5 C108 C109 C110 88(10)
C108 C109 C110 C111 24(20)
C109 C110 C111 C112 -46(26)
C110 C111 C112 C114 179(100)
C110 C111 C112 C113 -55(18)
C101 Ag6 C115 C116 31(3)
Ag8 Ag6 C115 C116 163.7(19)
Ag7 Ag6 C115 C116 -151.8(17)
Ag5 Ag6 C115 C116 -99.5(18)
C101 Ag6 C115 Ag8 -132.9(12)
Ag7 Ag6 C115 Ag8 44.6(2)
Ag5 Ag6 C115 Ag8 96.8(4)
C122 Ag8 C115 C116 164.9(8)
P8 Ag8 C115 C116 44.8(9)
P7 Ag8 C115 C116 -79.5(9)
Ag6 Ag8 C115 C116 -170.9(11)
Ag7 Ag8 C115 C116 145.9(9)
C122 Ag8 C115 Ag6 -24.2(5)
P8 Ag8 C115 Ag6 -144.3(2)
P7 Ag8 C115 Ag6 91.4(2)
Ag7 Ag8 C115 Ag6 -43.2(2)
Ag6 C115 C116 C117 -112(14)
Ag8 C115 C116 C117 49(15)
C115 C116 C117 C118 61(23)
C116 C117 C118 C119 -68(21)
C117 C118 C119 C121 -23(12)
C117 C118 C119 C120 -158(11)
C108 Ag7 C122 C123 20(3)
Ag5 Ag7 C122 C123 -96.5(16)
Ag6 Ag7 C122 C123 -151.0(16)
Ag8 Ag7 C122 C123 164.1(18)
C108 Ag7 C122 Ag8 -144.1(15)
Ag5 Ag7 C122 Ag8 99.4(3)
Ag6 Ag7 C122 Ag8 44.9(2)
C115 Ag8 C122 C123 161.0(8)
P8 Ag8 C122 C123 -80.8(9)
P7 Ag8 C122 C123 40.5(9)
Ag6 Ag8 C122 C123 144.3(9)
Ag7 Ag8 C122 C123 -170.9(10)
C115 Ag8 C122 Ag7 -28.0(5)
P8 Ag8 C122 Ag7 90.1(2)
P7 Ag8 C122 Ag7 -148.5(2)
Ag6 Ag8 C122 Ag7 -44.7(2)
Ag7 C122 C123 C124 -49(22)
Ag8 C122 C123 C124 112(21)
C122 C123 C124 C125 5(45)
C123 C124 C125 C126 125(43)
C124 C125 C126 C128 178(100)
C124 C125 C126 C127 -55(44)
C135 P5 C129 C130 119.7(8)
C141 P5 C129 C130 -132.5(8)
Ag5 P5 C129 C130 -1.9(9)
C135 P5 C129 C134 -62.2(9)
C141 P5 C129 C134 45.5(10)
Ag5 P5 C129 C134 176.2(8)
C134 C129 C130 C131 -1.0(15)
P5 C129 C130 C131 177.1(8)
C129 C130 C131 C132 2.5(15)
C130 C131 C132 C133 -2.9(17)
C131 C132 C133 C134 1.9(19)
C132 C133 C134 C129 -0.4(18)
C130 C129 C134 C133 0.0(16)
P5 C129 C134 C133 -178.1(9)
C141 P5 C135 C136 57.0(11)
C129 P5 C135 C136 166.0(10)
Ag5 P5 C135 C136 -69.1(11)
C141 P5 C135 C140 -129.2(12)
C129 P5 C135 C140 -20.2(13)
Ag5 P5 C135 C140 104.7(12)
C140 C135 C136 C137 3(2)
P5 C135 C136 C137 176.9(13)
C135 C136 C137 C138 -1(3)
C136 C137 C138 C139 -3(3)
C137 C138 C139 C140 6(4)
C136 C135 C140 C139 0(2)
P5 C135 C140 C139 -174.2(16)
C138 C139 C140 C135 -4(4)
C135 P5 C141 C146 21.8(11)
C129 P5 C141 C146 -87.2(10)
Ag5 P5 C141 C146 143.3(9)
C135 P5 C141 C142 -159.6(8)
C129 P5 C141 C142 91.4(8)
Ag5 P5 C141 C142 -38.1(9)
C146 C141 C142 C143 -1.7(16)
P5 C141 C142 C143 179.6(9)
C141 C142 C143 C144 1.4(18)
C142 C143 C144 C145 1(2)
C143 C144 C145 C146 -4(2)
C142 C141 C146 C145 -0.7(18)
P5 C141 C146 C145 177.9(10)
C144 C145 C146 C141 4(2)
C159 P6 C147 C148 76.4(9)
C153 P6 C147 C148 -31.4(9)
Ag5 P6 C147 C148 -161.2(7)
C159 P6 C147 C152 -102.1(8)
C153 P6 C147 C152 150.1(7)
Ag5 P6 C147 C152 20.4(8)
C152 C147 C148 C149 -1.6(15)
P6 C147 C148 C149 179.9(8)
C147 C148 C149 C150 -0.7(17)
C148 C149 C150 C151 1.6(18)
C149 C150 C151 C152 0.0(18)
C150 C151 C152 C147 -2.4(16)
C148 C147 C152 C151 3.2(15)
P6 C147 C152 C151 -178.3(8)
C159 P6 C153 C154 158.7(4)
C147 P6 C153 C154 -92.1(5)
Ag5 P6 C153 C154 35.1(4)
C159 P6 C153 C158 -19.7(5)
C147 P6 C153 C158 89.6(5)
Ag5 P6 C153 C158 -143.3(4)
C158 C153 C154 C155 0.0
P6 C153 C154 C155 -178.4(5)
C153 C154 C155 C156 0.0
C154 C155 C156 C157 0.0
C155 C156 C157 C158 0.0
C156 C157 C158 C153 0.0
C154 C153 C158 C157 0.0
P6 C153 C158 C157 178.3(5)
C147 P6 C159 C164 0.5(10)
C153 P6 C159 C164 109.2(9)
Ag5 P6 C159 C164 -123.2(9)
C147 P6 C159 C160 177.2(8)
C153 P6 C159 C160 -74.1(8)
Ag5 P6 C159 C160 53.5(8)
C164 C159 C160 C161 -0.9(16)
P6 C159 C160 C161 -177.8(8)
C159 C160 C161 C162 -0.4(17)
C160 C161 C162 C163 0.7(17)
C161 C162 C163 C164 0.4(19)
C160 C159 C164 C163 1.9(17)
P6 C159 C164 C163 178.6(10)
C162 C163 C164 C159 -2(2)
C177 P7 C165 C166 -166.1(8)
C171 P7 C165 C166 84.8(9)
Ag8 P7 C165 C166 -41.5(10)
C177 P7 C165 C170 14.2(10)
C171 P7 C165 C170 -94.9(10)
Ag8 P7 C165 C170 138.7(9)
C170 C165 C166 C167 1.1(17)
P7 C165 C166 C167 -178.6(9)
C165 C166 C167 C168 -0.9(18)
C166 C167 C168 C169 1(2)
C167 C168 C169 C170 -1(2)
C168 C169 C170 C165 1(2)
C166 C165 C170 C169 -1.2(17)
P7 C165 C170 C169 178.5(10)
C177 P7 C171 C172 113.0(8)
C165 P7 C171 C172 -139.7(8)
Ag8 P7 C171 C172 -12.9(9)
C177 P7 C171 C176 -68.4(9)
C165 P7 C171 C176 38.8(10)
Ag8 P7 C171 C176 165.6(8)
C176 C171 C172 C173 -2.0(15)
P7 C171 C172 C173 176.5(8)
C171 C172 C173 C174 3.0(16)
C172 C173 C174 C175 -1.5(17)
C173 C174 C175 C176 -1.0(17)
C172 C171 C176 C175 -0.5(16)
P7 C171 C176 C175 -179.1(8)
C174 C175 C176 C171 2.0(17)
C171 P7 C177 C178 175.2(5)
C165 P7 C177 C178 68.2(5)
Ag8 P7 C177 C178 -57.9(5)
C171 P7 C177 C182 -5.2(6)
C165 P7 C177 C182 -112.2(6)
Ag8 P7 C177 C182 121.7(4)
C182 C177 C178 C179 0.0
P7 C177 C178 C179 179.6(6)
C177 C178 C179 C180 0.0
C178 C179 C180 C181 0.0
C179 C180 C181 C182 0.0
C180 C181 C182 C177 0.0
C178 C177 C182 C181 0.0
P7 C177 C182 C181 -179.5(6)
C195 P8 C183 C188 103.9(10)
C189 P8 C183 C188 -3.6(10)
Ag8 P8 C183 C188 -131.8(9)
C195 P8 C183 C184 -83.8(9)
C189 P8 C183 C184 168.7(8)
Ag8 P8 C183 C184 40.4(9)
C188 C183 C184 C185 -0.8(17)
P8 C183 C184 C185 -173.3(10)
C183 C184 C185 C186 3(2)
C184 C185 C186 C187 -3(2)
C185 C186 C187 C188 1(2)
C184 C183 C188 C187 -1.0(18)
P8 C183 C188 C187 171.0(10)
C186 C187 C188 C183 1(2)
C195 P8 C189 C194 -24.2(10)
C183 P8 C189 C194 86.7(10)
Ag8 P8 C189 C194 -148.6(8)
C195 P8 C189 C190 151.3(8)
C183 P8 C189 C190 -97.8(9)
Ag8 P8 C189 C190 26.9(9)
C194 C189 C190 C191 -2.0(17)
P8 C189 C190 C191 -177.7(10)
C189 C190 C191 C192 2.1(19)
C190 C191 C192 C193 -1(2)
C191 C192 C193 C194 0(2)
C190 C189 C194 C193 0.7(17)
P8 C189 C194 C193 176.1(10)
C192 C193 C194 C189 0(2)
C189 P8 C195 C196 -87.8(8)
C183 P8 C195 C196 163.4(8)
Ag8 P8 C195 C196 39.6(9)
C189 P8 C195 C200 89.0(10)
C183 P8 C195 C200 -19.7(11)
Ag8 P8 C195 C200 -143.5(9)
C200 C195 C196 C197 -2.4(16)
P8 C195 C196 C197 174.6(8)
C195 C196 C197 C198 2.6(17)
C196 C197 C198 C199 -1.4(19)
C197 C198 C199 C200 0(2)
C196 C195 C200 C199 1.0(19)
P8 C195 C200 C199 -175.7(11)
C198 C199 C200 C195 0(2)
